data_7133539
loop_
_publ_author_name
'Seed, John A.'
'Cleaves, Peter A.'
'Hatton, Georgina R.'
'King, David M.'
'Tuna, Floriana'
'Wooles, Ashley J.'
'Chilton, Nicholas F.'
'Liddle, Stephen T.'

_publ_section_title
;
 Reactivity of a triamidoamine terminal uranium(VI)-nitride with
 3d-transition metal metallocenes.
;
_journal_issue 73
_journal_name_full 'Chemical communications (Cambridge, England)'
_journal_page_first 9990
_journal_page_last 9993
_journal_paper_doi 10.1039/d4cc03846k
_journal_volume 60
_journal_year 2024
_chemical_formula_moiety 'C43 H85 Co N5 Si3 U'
_chemical_formula_sum 'C43 H85 Co N5 Si3 U'
_chemical_formula_weight 1053.38
_space_group_crystal_system monoclinic
_space_group_IT_number 14
_space_group_name_Hall '-P 2ybc'
_space_group_name_H-M_alt 'P 1 21/c 1'
_atom_sites_solution_hydrogens geom
_atom_sites_solution_primary direct
_atom_sites_solution_secondary difmap
_audit_creation_date 2024-07-26
_audit_creation_method
;
Olex2 1.2
(compiled 2018.05.29 svn.r3508 for OlexSys, GUI svn.r5506)
;
_audit_update_record
;
2024-07-26 deposited with the CCDC.	2024-08-13 downloaded from the CCDC.
;
_cell_angle_alpha 90
_cell_angle_beta 94.576(3)
_cell_angle_gamma 90
_cell_formula_units_Z 8
_cell_length_a 25.6210(8)
_cell_length_b 14.0125(4)
_cell_length_c 27.1921(7)
_cell_measurement_reflns_used 16997
_cell_measurement_temperature 120(2)
_cell_measurement_theta_max 28.5810
_cell_measurement_theta_min 3.0061
_cell_volume 9731.2(5)
_computing_cell_refinement
;
CrysAlisPro, Agilent Technologies,
Version 1.171.37.31 (release 14-01-2014 CrysAlis171 .NET)
(compiled Jan 14 2014,18:38:05)
;
_computing_data_collection
;
CrysAlisPro, Agilent Technologies,
Version 1.171.37.31 (release 14-01-2014 CrysAlis171 .NET)
(compiled Jan 14 2014,18:38:05)
;
_computing_data_reduction
;
CrysAlisPro, Agilent Technologies,
Version 1.171.37.31 (release 14-01-2014 CrysAlis171 .NET)
(compiled Jan 14 2014,18:38:05)
;
_computing_molecular_graphics 'Olex2 (Dolomanov et al., 2009)'
_computing_publication_material 'Olex2 (Dolomanov et al., 2009)'
_computing_structure_refinement 'ShelXL (Sheldrick, 2015)'
_computing_structure_solution 'ShelXS (Sheldrick, 2008)'
_diffrn_ambient_temperature 120(2)
_diffrn_detector 'CCD plate'
_diffrn_detector_area_resol_mean 10.3613
_diffrn_detector_type Atlas
_diffrn_measured_fraction_theta_full 0.992
_diffrn_measured_fraction_theta_max 0.865
_diffrn_measurement_details
;
#__ type_ start__ end____ width___ exp.time_
  1 omega   -7.00   32.00   1.0000   15.0000
omega____ theta____ kappa____ phi______ frames
    -        6.6846   38.0000 -120.0000 39

#__ type_ start__ end____ width___ exp.time_
  2 omega   47.00   74.00   1.0000   15.0000
omega____ theta____ kappa____ phi______ frames
    -        6.6846   38.0000  -90.0000 27

#__ type_ start__ end____ width___ exp.time_
  3 omega    5.00   32.00   1.0000   15.0000
omega____ theta____ kappa____ phi______ frames
    -       -6.7627  -99.0000 -120.0000 27

#__ type_ start__ end____ width___ exp.time_
  4 omega  -76.00  -36.00   1.0000   15.0000
omega____ theta____ kappa____ phi______ frames
    -       -6.7627  -57.0000  -90.0000 40

#__ type_ start__ end____ width___ exp.time_
  5 omega  -14.00   62.00   1.0000   15.0000
omega____ theta____ kappa____ phi______ frames
    -       -6.7627   38.0000    0.0000 76

#__ type_ start__ end____ width___ exp.time_
  6 omega  -77.00  -32.00   1.0000   15.0000
omega____ theta____ kappa____ phi______ frames
    -       -6.7627  -38.0000 -150.0000 45

#__ type_ start__ end____ width___ exp.time_
  7 omega  -15.00   19.00   1.0000   15.0000
omega____ theta____ kappa____ phi______ frames
    -       -6.7627   57.0000   90.0000 34

#__ type_ start__ end____ width___ exp.time_
  8 omega  -20.00   33.00   1.0000   15.0000
omega____ theta____ kappa____ phi______ frames
    -       -6.7627  -99.0000   60.0000 53
;
_diffrn_measurement_device 'four-circle diffractometer'
_diffrn_measurement_device_type 'SuperNova, Dual, Cu at zero, Atlas'
_diffrn_measurement_method '\w scans'
_diffrn_orient_matrix_UB_11 0.0056520000
_diffrn_orient_matrix_UB_12 -0.0404519000
_diffrn_orient_matrix_UB_13 -0.0143496000
_diffrn_orient_matrix_UB_21 -0.0241218000
_diffrn_orient_matrix_UB_22 0.0060403000
_diffrn_orient_matrix_UB_23 -0.0143421000
_diffrn_orient_matrix_UB_31 0.0125340000
_diffrn_orient_matrix_UB_32 0.0298410000
_diffrn_orient_matrix_UB_33 -0.0165298000
_diffrn_radiation_monochromator mirror
_diffrn_radiation_probe x-ray
_diffrn_radiation_type MoK\a
_diffrn_radiation_wavelength 0.71073
_diffrn_reflns_av_R_equivalents 0.0575
_diffrn_reflns_av_unetI/netI 0.0574
_diffrn_reflns_Laue_measured_fraction_full 0.992
_diffrn_reflns_Laue_measured_fraction_max 0.865
_diffrn_reflns_limit_h_max 28
_diffrn_reflns_limit_h_min -33
_diffrn_reflns_limit_k_max 15
_diffrn_reflns_limit_k_min -18
_diffrn_reflns_limit_l_max 34
_diffrn_reflns_limit_l_min -35
_diffrn_reflns_number 83460
_diffrn_reflns_point_group_measured_fraction_full 0.992
_diffrn_reflns_point_group_measured_fraction_max 0.865
_diffrn_reflns_theta_full 25.242
_diffrn_reflns_theta_max 28.693
_diffrn_reflns_theta_min 3.006
_diffrn_source 'SuperNova (Mo) X-ray Source'
_exptl_absorpt_coefficient_mu 3.772
_exptl_absorpt_correction_T_max 0.962
_exptl_absorpt_correction_T_min 0.946
_exptl_absorpt_correction_type gaussian
_exptl_absorpt_process_details
;
CrysAlisPro, Agilent Technologies,
Version 1.171.37.31 (release 14-01-2014 CrysAlis171 .NET)
(compiled Jan 14 2014,18:38:05)
Numerical absorption correction based on gaussian integration over
			a multifaceted crystal model
Empirical absorption correction using spherical harmonics,
 implemented in SCALE3 ABSPACK scaling algorithm.
;
_exptl_crystal_colour red
_exptl_crystal_colour_primary red
_exptl_crystal_density_diffrn 1.438
_exptl_crystal_description block
_exptl_crystal_F_000 4312
_exptl_crystal_size_max 0.4052
_exptl_crystal_size_mid 0.3249
_exptl_crystal_size_min 0.2476
_refine_diff_density_max 1.937
_refine_diff_density_min -1.885
_refine_diff_density_rms 0.179
_refine_ls_extinction_method none
_refine_ls_goodness_of_fit_ref 1.018
_refine_ls_hydrogen_treatment constr
_refine_ls_matrix_type full
_refine_ls_number_parameters 1037
_refine_ls_number_reflns 21733
_refine_ls_number_restraints 345
_refine_ls_restrained_S_all 1.012
_refine_ls_R_factor_all 0.0555
_refine_ls_R_factor_gt 0.0348
_refine_ls_shift/su_max 0.005
_refine_ls_shift/su_mean 0.000
_refine_ls_structure_factor_coef Fsqd
_refine_ls_weighting_details 'w=1/[\s^2^(Fo^2^)+(0.0286P)^2^+9.0765P] where P=(Fo^2^+2Fc^2^)/3'
_refine_ls_weighting_scheme calc
_refine_ls_wR_factor_gt 0.0650
_refine_ls_wR_factor_ref 0.0742
_reflns_Friedel_coverage 0.000
_reflns_number_gt 17434
_reflns_number_total 21733
_reflns_threshold_expression 'I > 2\s(I)'
_cod_data_source_file d4cc03846k2.cif
_cod_data_source_block 2
_cod_depositor_comments 'Adding full bibliography for 7133539--7133540.cif.'
_cod_database_code 7133539
_nottingham_internal_coll_name UDKIPW
_nottingham_internal_coll_number 13365
_nottingham_internal_coll_client DMK/STL
_nottingham_internal_coll_type custom
_nottingham_internal_coll_frame_method 'omega scans'
_nottingham_internal_coll_frame_time 15.0000
_nottingham_internal_coll_frame_width 1.0000
_nottingham_internal_coll_user pcxdmk
_nottingham_internal_coll_date 13/03/2014
_nottingham_internal_coll_location NOTTS
_nottingham_internal_process_date 13/03/2014
_nottingham_internal_process_user pczdk
_nottingham_internal_solution_date 14/03/2014
_nottingham_internal_solution_user DMK/STL
_manchester_internal_refinement_date 26/07/2024
_manchester_internal_refinement_user AW
_manchester_internal_validation_date 26/07/2024
_manchester_internal_validation_user AW
_shelx_shelxl_version_number 2018/3
_chemical_oxdiff_formula 'C43 H85 N4 Co Si3 U'
_shelx_space_group_comment
;
The symmetry employed for this shelxl refinement is uniquely defined
by the following loop, which should always be used as a source of
symmetry information in preference to the above space-group names.
They are only intended as comments.
;
_shelx_estimated_absorpt_t_max 0.455
_shelx_estimated_absorpt_t_min 0.310
_reflns_odcompleteness_completeness 97.54
_reflns_odcompleteness_iscentric 1
_reflns_odcompleteness_theta 26.32
_olex2_refinement_description
;
1. Fixed Uiso
 At 1.2 times of:
  All C(H) groups, All C(H,H) groups
 At 1.5 times of:
  All C(H,H,H) groups
2. Restrained distances
 C42-C41 \\sim C43A-C42A \\sim C43-C42 \\sim C43A-C39A \\sim C43-C39 \\sim
C40A-C39A \\sim C40-C39 ~
 C41A-C40A \\sim C41-C40 \\sim C42A-C41A \\sim C85-C82 \\sim C84-C83 \\sim
C83-C82 \\sim C86-C84 \\sim C86-
 C85
 with sigma of 0.02
3. Uiso/Uaniso restraints and constraints
C39 \\sim C40 \\sim C41 \\sim C42 \\sim C43 \\sim C39A \\sim C40A \\sim C41A
\\sim C42A \\sim C43A \\sim C82 \\sim C83 \\sim C84 \\sim C85 \\sim C86: within
2A with sigma of 0.01 and sigma for terminal atoms of 0.02
4. Rigid body (RIGU) restrains
 C39, C40, C41, C42, C43, C39A, C40A, C41A, C42A, C43A
 with sigma for 1-2 distances of 0.004 and sigma for 1-3 distances of 0.004
5. Others
 Sof(C39A)=Sof(H39A)=Sof(C40A)=Sof(H40A)=Sof(C41A)=Sof(H41A)=Sof(C42A)=
 Sof(H42A)=Sof(C43A)=Sof(H43A)=1-FVAR(1)
 Sof(C39)=Sof(H39)=Sof(C40)=Sof(H40)=Sof(C41)=Sof(H41)=Sof(C42)=Sof(H42)=
 Sof(C43)=Sof(H43)=FVAR(1)
6.a Ternary CH refined with riding coordinates:
 C1(H1), C4(H4), C7(H7), C12(H12), C15(H15), C18(H18), C23(H23), C26(H26),
 C29(H29), C34(H34), C44(H44), C47(H47), C50(H50), C55(H55), C58(H58), C61(H61),
  C66(H66), C69(H69), C72(H72), C77(H77), C78(H78), C79(H79), C80(H80), C81(H81)
6.b Secondary CH2 refined with riding coordinates:
 C10(H10A,H10B), C11(H11A,H11B), C21(H21A,H21B), C22(H22A,H22B), C32(H32A,
 H32B), C33(H33A,H33B), C53(H53A,H53B), C54(H54A,H54B), C64(H64A,H64B),
 C65(H65A,H65B), C75(H75A,H75B), C76(H76A,H76B)
6.c Aromatic/amide H refined with riding coordinates:
 C35(H35), C36(H36), C37(H37), C38(H38), C39(H39), C40(H40), C41(H41),
 C42(H42), C43(H43), C82(H82), C83(H83), C84(H84), C85(H85), C86(H86),
 C39A(H39A), C40A(H40A), C41A(H41A), C42A(H42A), C43A(H43A)
6.d Idealised Me refined as rotating group:
 C2(H2A,H2B,H2C), C3(H3A,H3B,H3C), C5(H5A,H5B,H5C), C6(H6A,H6B,H6C), C8(H8A,
 H8B,H8C), C9(H9A,H9B,H9C), C13(H13A,H13B,H13C), C14(H14A,H14B,H14C), C16(H16A,
 H16B,H16C), C17(H17A,H17B,H17C), C19(H19A,H19B,H19C), C20(H20A,H20B,H20C),
 C24(H24A,H24B,H24C), C25(H25A,H25B,H25C), C27(H27A,H27B,H27C), C28(H28A,H28B,
 H28C), C30(H30A,H30B,H30C), C31(H31A,H31B,H31C), C45(H45A,H45B,H45C), C46(H46A,
 H46B,H46C), C48(H48A,H48B,H48C), C49(H49A,H49B,H49C), C51(H51A,H51B,H51C),
 C52(H52A,H52B,H52C), C56(H56A,H56B,H56C), C57(H57A,H57B,H57C), C59(H59A,H59B,
 H59C), C60(H60A,H60B,H60C), C62(H62A,H62B,H62C), C63(H63A,H63B,H63C), C67(H67A,
 H67B,H67C), C68(H68A,H68B,H68C), C70(H70A,H70B,H70C), C71(H71A,H71B,H71C),
 C73(H73A,H73B,H73C), C74(H74A,H74B,H74C)
;
_olex2_computing_structure_refinement_long 'ShelXL (Sheldrick, 2008)'
_olex2_submission_special_instructions 'No special instructions were received'

loop_
_space_group_symop_operation_xyz
'x, y, z'
'-x, y+1/2, -z+1/2'
'-x, -y, -z'
'x, -y-1/2, z-1/2'

loop_
_atom_site_label
_atom_site_type_symbol
_atom_site_fract_x
_atom_site_fract_y
_atom_site_fract_z
_atom_site_U_iso_or_equiv
_atom_site_adp_type
_atom_site_occupancy
_atom_site_site_symmetry_order
_atom_site_calc_flag
_atom_site_refinement_flags_posn
_atom_site_refinement_flags_adp
_atom_site_refinement_flags_occupancy
_atom_site_disorder_assembly
_atom_site_disorder_group
U1 U 0.35394(2) 0.20189(2) 0.64768(2) 0.01010(4) Uani 1 1 d . . . . .
Co1 Co 0.30306(2) 0.60646(3) 0.62490(2) 0.01555(11) Uani 1 1 d . . . . .
Si1 Si 0.21642(4) 0.15863(7) 0.64045(4) 0.0116(2) Uani 1 1 d . . . . .
Si2 Si 0.41325(4) 0.22433(7) 0.77356(4) 0.0134(2) Uani 1 1 d . . . . .
Si3 Si 0.43406(4) 0.21553(8) 0.54123(4) 0.0143(2) Uani 1 1 d . . . . .
N1 N 0.27965(11) 0.1175(2) 0.65595(11) 0.0126(6) Uani 1 1 d . . . . .
N2 N 0.40706(12) 0.1681(2) 0.71664(11) 0.0127(6) Uani 1 1 d . . . . .
N3 N 0.39271(11) 0.1568(2) 0.57898(11) 0.0128(6) Uani 1 1 d . . . . .
N4 N 0.37424(11) 0.0166(2) 0.65232(11) 0.0123(6) Uani 1 1 d . . . . .
N5 N 0.34554(12) 0.3369(2) 0.63687(11) 0.0157(7) Uani 1 1 d . . . . .
C1 C 0.18647(14) 0.2071(3) 0.69651(14) 0.0166(8) Uani 1 1 d . . . . .
H1 H 0.150925 0.232259 0.685479 0.020 Uiso 1 1 calc R . . . .
C2 C 0.21831(16) 0.2896(3) 0.72043(15) 0.0216(9) Uani 1 1 d . . . . .
H2A H 0.218925 0.342694 0.697034 0.032 Uiso 1 1 calc GR . . . .
H2B H 0.254198 0.268129 0.729514 0.032 Uiso 1 1 calc GR . . . .
H2C H 0.202224 0.310761 0.750063 0.032 Uiso 1 1 calc GR . . . .
C3 C 0.17950(15) 0.1283(3) 0.73417(14) 0.0195(9) Uani 1 1 d . . . . .
H3A H 0.213890 0.103396 0.746307 0.029 Uiso 1 1 calc GR . . . .
H3B H 0.158408 0.076623 0.718516 0.029 Uiso 1 1 calc GR . . . .
H3C H 0.161734 0.154198 0.761846 0.029 Uiso 1 1 calc GR . . . .
C4 C 0.22220(15) 0.2605(3) 0.59660(14) 0.0159(8) Uani 1 1 d . . . . .
H4 H 0.246457 0.307224 0.614327 0.019 Uiso 1 1 calc R . . . .
C5 C 0.24725(17) 0.2360(3) 0.54843(15) 0.0269(10) Uani 1 1 d . . . . .
H5A H 0.223368 0.195347 0.527759 0.040 Uiso 1 1 calc GR . . . .
H5B H 0.280333 0.202178 0.556305 0.040 Uiso 1 1 calc GR . . . .
H5C H 0.253955 0.295017 0.530635 0.040 Uiso 1 1 calc GR . . . .
C6 C 0.17075(15) 0.3148(3) 0.58427(15) 0.0220(9) Uani 1 1 d . . . . .
H6A H 0.156360 0.335177 0.614903 0.033 Uiso 1 1 calc GR . . . .
H6B H 0.145590 0.272961 0.565787 0.033 Uiso 1 1 calc GR . . . .
H6C H 0.177488 0.370965 0.564244 0.033 Uiso 1 1 calc GR . . . .
C7 C 0.17236(14) 0.0571(3) 0.61579(14) 0.0171(8) Uani 1 1 d . . . . .
H7 H 0.174586 0.007273 0.642190 0.021 Uiso 1 1 calc R . . . .
C8 C 0.19051(17) 0.0084(4) 0.56988(17) 0.0341(12) Uani 1 1 d . . . . .
H8A H 0.228584 -0.000157 0.573689 0.051 Uiso 1 1 calc GR . . . .
H8B H 0.181090 0.048028 0.540839 0.051 Uiso 1 1 calc GR . . . .
H8C H 0.173498 -0.054069 0.565661 0.051 Uiso 1 1 calc GR . . . .
C9 C 0.11434(15) 0.0836(3) 0.60773(17) 0.0273(10) Uani 1 1 d . . . . .
H9A H 0.109039 0.126472 0.579319 0.041 Uiso 1 1 calc GR . . . .
H9B H 0.103337 0.115583 0.637230 0.041 Uiso 1 1 calc GR . . . .
H9C H 0.093510 0.025524 0.601495 0.041 Uiso 1 1 calc GR . . . .
C10 C 0.28580(14) 0.0226(3) 0.67934(14) 0.0175(8) Uani 1 1 d . . . . .
H10A H 0.251536 -0.010422 0.677779 0.021 Uiso 1 1 calc R . . . .
H10B H 0.298573 0.029815 0.714466 0.021 Uiso 1 1 calc R . . . .
C11 C 0.32418(14) -0.0356(3) 0.65291(14) 0.0165(8) Uani 1 1 d . . . . .
H11A H 0.330164 -0.097637 0.669812 0.020 Uiso 1 1 calc R . . . .
H11B H 0.309765 -0.048169 0.618663 0.020 Uiso 1 1 calc R . . . .
C12 C 0.38376(15) 0.1565(3) 0.82517(14) 0.0185(8) Uani 1 1 d . . . . .
H12 H 0.381767 0.202958 0.852893 0.022 Uiso 1 1 calc R . . . .
C13 C 0.32776(15) 0.1231(3) 0.81161(16) 0.0261(10) Uani 1 1 d . . . . .
H13A H 0.328067 0.070546 0.787834 0.039 Uiso 1 1 calc GR . . . .
H13B H 0.307049 0.176132 0.796912 0.039 Uiso 1 1 calc GR . . . .
H13C H 0.312216 0.101027 0.841371 0.039 Uiso 1 1 calc GR . . . .
C14 C 0.41621(17) 0.0720(3) 0.84632(17) 0.0306(10) Uani 1 1 d . . . . .
H14A H 0.450122 0.095095 0.860832 0.046 Uiso 1 1 calc GR . . . .
H14B H 0.421790 0.026569 0.819861 0.046 Uiso 1 1 calc GR . . . .
H14C H 0.397469 0.040373 0.871803 0.046 Uiso 1 1 calc GR . . . .
C15 C 0.48478(15) 0.2389(3) 0.79606(14) 0.0181(8) Uani 1 1 d . . . . .
H15 H 0.497387 0.173189 0.805157 0.022 Uiso 1 1 calc R . . . .
C16 C 0.49186(16) 0.2972(3) 0.84403(14) 0.0234(9) Uani 1 1 d . . . . .
H16A H 0.471225 0.268278 0.868962 0.035 Uiso 1 1 calc GR . . . .
H16B H 0.479923 0.362804 0.837612 0.035 Uiso 1 1 calc GR . . . .
H16C H 0.528936 0.297706 0.856102 0.035 Uiso 1 1 calc GR . . . .
C17 C 0.52076(16) 0.2741(3) 0.75770(15) 0.0244(10) Uani 1 1 d . . . . .
H17A H 0.510692 0.339033 0.747507 0.037 Uiso 1 1 calc GR . . . .
H17B H 0.517591 0.231736 0.728934 0.037 Uiso 1 1 calc GR . . . .
H17C H 0.557084 0.274047 0.772059 0.037 Uiso 1 1 calc GR . . . .
C18 C 0.37707(16) 0.3427(3) 0.76451(14) 0.0191(9) Uani 1 1 d . . . . .
H18 H 0.349350 0.332072 0.737041 0.023 Uiso 1 1 calc R . . . .
C19 C 0.34830(19) 0.3777(3) 0.80880(17) 0.0342(11) Uani 1 1 d . . . . .
H19A H 0.373948 0.392796 0.836388 0.051 Uiso 1 1 calc GR . . . .
H19B H 0.324663 0.327610 0.818804 0.051 Uiso 1 1 calc GR . . . .
H19C H 0.327998 0.435066 0.799366 0.051 Uiso 1 1 calc GR . . . .
C20 C 0.41184(17) 0.4229(3) 0.74719(15) 0.0249(9) Uani 1 1 d . . . . .
H20A H 0.429033 0.401555 0.718203 0.037 Uiso 1 1 calc GR . . . .
H20B H 0.438443 0.439332 0.773742 0.037 Uiso 1 1 calc GR . . . .
H20C H 0.390283 0.479135 0.738547 0.037 Uiso 1 1 calc GR . . . .
C21 C 0.44109(14) 0.0840(3) 0.71084(14) 0.0165(8) Uani 1 1 d . . . . .
H21A H 0.462962 0.072446 0.741957 0.020 Uiso 1 1 calc R . . . .
H21B H 0.464680 0.096314 0.684435 0.020 Uiso 1 1 calc R . . . .
C22 C 0.40815(14) -0.0026(3) 0.69799(14) 0.0158(8) Uani 1 1 d . . . . .
H22A H 0.431004 -0.058103 0.692922 0.019 Uiso 1 1 calc R . . . .
H22B H 0.386256 -0.017686 0.725359 0.019 Uiso 1 1 calc R . . . .
C23 C 0.45298(15) 0.3332(3) 0.57148(14) 0.0190(9) Uani 1 1 d . . . . .
H23 H 0.419372 0.368078 0.574762 0.023 Uiso 1 1 calc R . . . .
C24 C 0.47995(17) 0.3271(3) 0.62379(15) 0.0280(10) Uani 1 1 d . . . . .
H24A H 0.515527 0.302166 0.622291 0.042 Uiso 1 1 calc GR . . . .
H24B H 0.460002 0.284320 0.643798 0.042 Uiso 1 1 calc GR . . . .
H24C H 0.481540 0.390776 0.638703 0.042 Uiso 1 1 calc GR . . . .
C25 C 0.48542(18) 0.3976(3) 0.53994(16) 0.0329(11) Uani 1 1 d . . . . .
H25A H 0.467622 0.403904 0.506843 0.049 Uiso 1 1 calc GR . . . .
H25B H 0.520090 0.369202 0.537536 0.049 Uiso 1 1 calc GR . . . .
H25C H 0.489293 0.460720 0.555293 0.049 Uiso 1 1 calc GR . . . .
C26 C 0.40065(16) 0.2449(3) 0.47783(14) 0.0206(9) Uani 1 1 d . . . . .
H26 H 0.428746 0.264898 0.456493 0.025 Uiso 1 1 calc R . . . .
C27 C 0.36192(16) 0.3275(3) 0.47855(15) 0.0279(10) Uani 1 1 d . . . . .
H27A H 0.380441 0.385347 0.490395 0.042 Uiso 1 1 calc GR . . . .
H27B H 0.334693 0.311915 0.500578 0.042 Uiso 1 1 calc GR . . . .
H27C H 0.345777 0.338468 0.445125 0.042 Uiso 1 1 calc GR . . . .
C28 C 0.3735(2) 0.1580(4) 0.45319(17) 0.0455(14) Uani 1 1 d . . . . .
H28A H 0.345471 0.136230 0.473055 0.068 Uiso 1 1 calc GR . . . .
H28B H 0.399000 0.106510 0.450594 0.068 Uiso 1 1 calc GR . . . .
H28C H 0.358475 0.175484 0.420132 0.068 Uiso 1 1 calc GR . . . .
C29 C 0.49216(15) 0.1354(3) 0.53013(15) 0.0226(9) Uani 1 1 d . . . . .
H29 H 0.476960 0.071205 0.521552 0.027 Uiso 1 1 calc R . . . .
C30 C 0.52334(19) 0.1638(4) 0.48674(18) 0.0410(13) Uani 1 1 d . . . . .
H30A H 0.536338 0.229179 0.491553 0.062 Uiso 1 1 calc GR . . . .
H30B H 0.500650 0.160253 0.456028 0.062 Uiso 1 1 calc GR . . . .
H30C H 0.553010 0.120178 0.484840 0.062 Uiso 1 1 calc GR . . . .
C31 C 0.52975(17) 0.1200(4) 0.57624(17) 0.0357(12) Uani 1 1 d . . . . .
H31A H 0.509541 0.108148 0.604740 0.054 Uiso 1 1 calc GR . . . .
H31B H 0.551418 0.177087 0.582302 0.054 Uiso 1 1 calc GR . . . .
H31C H 0.552303 0.064993 0.571130 0.054 Uiso 1 1 calc GR . . . .
C32 C 0.38015(15) 0.0563(3) 0.56572(14) 0.0183(8) Uani 1 1 d . . . . .
H32A H 0.396412 0.039134 0.535104 0.022 Uiso 1 1 calc R . . . .
H32B H 0.341768 0.048594 0.559671 0.022 Uiso 1 1 calc R . . . .
C33 C 0.40056(15) -0.0086(3) 0.60725(14) 0.0165(8) Uani 1 1 d . . . . .
H33A H 0.393213 -0.076003 0.598200 0.020 Uiso 1 1 calc R . . . .
H33B H 0.438915 -0.000798 0.613500 0.020 Uiso 1 1 calc R . . . .
C34 C 0.34316(15) 0.4421(3) 0.63585(14) 0.0163(8) Uani 1 1 d . . . . .
H34 H 0.378176 0.468999 0.647369 0.020 Uiso 1 1 calc R . . . .
C35 C 0.32363(15) 0.4885(3) 0.58747(14) 0.0165(8) Uani 1 1 d . . . . .
H35 H 0.345287 0.505758 0.562127 0.020 Uiso 1 1 calc R . . . .
C36 C 0.26885(16) 0.5025(3) 0.58515(14) 0.0183(9) Uani 1 1 d . . . . .
H36 H 0.246029 0.511559 0.556237 0.022 Uiso 1 1 calc R . . . .
C37 C 0.25466(16) 0.5005(3) 0.63462(15) 0.0191(9) Uani 1 1 d . . . . .
H37 H 0.220345 0.507402 0.645054 0.023 Uiso 1 1 calc R . . . .
C38 C 0.30113(15) 0.4862(3) 0.66540(14) 0.0170(8) Uani 1 1 d . . . . .
H38 H 0.305523 0.501765 0.699480 0.020 Uiso 1 1 calc R . . . .
C39 C 0.3646(3) 0.7007(6) 0.6294(4) 0.0210(15) Uani 0.666(15) 1 d D U P A 1
H39 H 0.400341 0.684942 0.626527 0.025 Uiso 0.666(15) 1 calc R . P A 1
C40 C 0.3275(4) 0.7271(6) 0.5904(3) 0.0184(15) Uani 0.666(15) 1 d D U P A 1
H40 H 0.334018 0.730813 0.556596 0.022 Uiso 0.666(15) 1 calc R . P A 1
C41 C 0.2794(3) 0.7468(7) 0.6097(4) 0.0208(16) Uani 0.666(15) 1 d D U P A 1
H41 H 0.248256 0.767942 0.591572 0.025 Uiso 0.666(15) 1 calc R . P A 1
C42 C 0.2859(4) 0.7293(6) 0.6609(4) 0.0227(16) Uani 0.666(15) 1 d D U P A 1
H42 H 0.259361 0.734699 0.683253 0.027 Uiso 0.666(15) 1 calc R . P A 1
C43 C 0.3385(5) 0.7023(5) 0.6736(3) 0.0211(15) Uani 0.666(15) 1 d D U P A 1
H43 H 0.353533 0.687794 0.705789 0.025 Uiso 0.666(15) 1 calc R . P A 1
U2 U 0.14117(2) 0.75170(2) 0.36704(2) 0.00845(4) Uani 1 1 d . . . . .
Co2 Co 0.18170(2) 1.15849(3) 0.39729(2) 0.01286(11) Uani 1 1 d . . . . .
Si4 Si 0.06899(4) 0.70427(7) 0.47291(4) 0.0114(2) Uani 1 1 d . . . . .
Si5 Si 0.28169(4) 0.72047(7) 0.38609(4) 0.0123(2) Uani 1 1 d . . . . .
Si6 Si 0.07443(4) 0.82091(7) 0.24595(4) 0.0128(2) Uani 1 1 d . . . . .
N6 N 0.10715(11) 0.6628(2) 0.42723(11) 0.0121(6) Uani 1 1 d . . . . .
N7 N 0.22129(11) 0.6901(2) 0.35678(11) 0.0125(6) Uani 1 1 d . . . . .
N8 N 0.09125(11) 0.7409(2) 0.29338(11) 0.0109(6) Uani 1 1 d . . . . .
N9 N 0.13216(11) 0.5705(2) 0.34076(11) 0.0108(6) Uani 1 1 d . . . . .
N10 N 0.14780(12) 0.8895(2) 0.36932(11) 0.0148(7) Uani 1 1 d . . . . .
C44 C 0.06941(14) 0.8390(3) 0.46804(14) 0.0151(8) Uani 1 1 d . . . . .
H44 H 0.106360 0.857591 0.463318 0.018 Uiso 1 1 calc R . . . .
C45 C 0.03606(16) 0.8769(3) 0.42285(15) 0.0227(9) Uani 1 1 d . . . . .
H45A H 0.044713 0.841836 0.393394 0.034 Uiso 1 1 calc GR . . . .
H45B H 0.043303 0.944944 0.418562 0.034 Uiso 1 1 calc GR . . . .
H45C H -0.001118 0.868134 0.427726 0.034 Uiso 1 1 calc GR . . . .
C46 C 0.05435(17) 0.8926(3) 0.51420(15) 0.0260(10) Uani 1 1 d . . . . .
H46A H 0.018674 0.874973 0.521177 0.039 Uiso 1 1 calc GR . . . .
H46B H 0.056047 0.961533 0.508432 0.039 Uiso 1 1 calc GR . . . .
H46C H 0.078753 0.875463 0.542414 0.039 Uiso 1 1 calc GR . . . .
C47 C 0.09525(15) 0.6711(3) 0.53785(13) 0.0153(8) Uani 1 1 d . . . . .
H47 H 0.074504 0.709134 0.560534 0.018 Uiso 1 1 calc R . . . .
C48 C 0.15246(16) 0.7009(3) 0.54925(15) 0.0237(9) Uani 1 1 d . . . . .
H48A H 0.174714 0.664909 0.528149 0.036 Uiso 1 1 calc GR . . . .
H48B H 0.163206 0.687466 0.583956 0.036 Uiso 1 1 calc GR . . . .
H48C H 0.156061 0.769319 0.542928 0.036 Uiso 1 1 calc GR . . . .
C49 C 0.08914(18) 0.5667(3) 0.55269(15) 0.0297(10) Uani 1 1 d . . . . .
H49A H 0.052236 0.548146 0.547432 0.045 Uiso 1 1 calc GR . . . .
H49B H 0.101038 0.558807 0.587605 0.045 Uiso 1 1 calc GR . . . .
H49C H 0.110222 0.526240 0.532550 0.045 Uiso 1 1 calc GR . . . .
C50 C 0.00103(14) 0.6497(3) 0.46411(14) 0.0155(8) Uani 1 1 d . . . . .
H50 H 0.006175 0.579670 0.469785 0.019 Uiso 1 1 calc R . . . .
C51 C -0.02548(15) 0.6587(3) 0.41176(14) 0.0206(9) Uani 1 1 d . . . . .
H51A H -0.036761 0.724820 0.405848 0.031 Uiso 1 1 calc GR . . . .
H51B H -0.055992 0.616369 0.408166 0.031 Uiso 1 1 calc GR . . . .
H51C H -0.000625 0.640682 0.387782 0.031 Uiso 1 1 calc GR . . . .
C52 C -0.03608(15) 0.6822(3) 0.50248(16) 0.0262(10) Uani 1 1 d . . . . .
H52A H -0.019035 0.673089 0.535709 0.039 Uiso 1 1 calc GR . . . .
H52B H -0.068330 0.644362 0.498823 0.039 Uiso 1 1 calc GR . . . .
H52C H -0.044553 0.749844 0.497393 0.039 Uiso 1 1 calc GR . . . .
C53 C 0.11421(15) 0.5580(3) 0.42778(13) 0.0162(8) Uani 1 1 d . . . . .
H53A H 0.090913 0.528834 0.450939 0.019 Uiso 1 1 calc R . . . .
H53B H 0.150839 0.542236 0.439215 0.019 Uiso 1 1 calc R . . . .
C54 C 0.10147(15) 0.5185(3) 0.37668(14) 0.0148(8) Uani 1 1 d . . . . .
H54A H 0.110128 0.449675 0.376218 0.018 Uiso 1 1 calc R . . . .
H54B H 0.063557 0.525727 0.367228 0.018 Uiso 1 1 calc R . . . .
C55 C 0.27006(14) 0.8254(3) 0.42710(14) 0.0161(8) Uani 1 1 d . . . . .
H55 H 0.251794 0.874223 0.405106 0.019 Uiso 1 1 calc R . . . .
C56 C 0.31971(16) 0.8748(3) 0.45017(16) 0.0267(10) Uani 1 1 d . . . . .
H56A H 0.339110 0.830548 0.472787 0.040 Uiso 1 1 calc GR . . . .
H56B H 0.309865 0.931465 0.468403 0.040 Uiso 1 1 calc GR . . . .
H56C H 0.341800 0.893772 0.424042 0.040 Uiso 1 1 calc GR . . . .
C57 C 0.23307(15) 0.8052(3) 0.46756(14) 0.0202(9) Uani 1 1 d . . . . .
H57A H 0.202494 0.769701 0.453468 0.030 Uiso 1 1 calc GR . . . .
H57B H 0.221620 0.865711 0.481234 0.030 Uiso 1 1 calc GR . . . .
H57C H 0.251488 0.767339 0.493821 0.030 Uiso 1 1 calc GR . . . .
C58 C 0.33136(15) 0.7605(3) 0.34222(15) 0.0188(9) Uani 1 1 d . . . . .
H58 H 0.363749 0.778092 0.363221 0.023 Uiso 1 1 calc R . . . .
C59 C 0.31385(18) 0.8504(3) 0.31397(17) 0.0330(11) Uani 1 1 d . . . . .
H59A H 0.283455 0.835611 0.291043 0.050 Uiso 1 1 calc GR . . . .
H59B H 0.342517 0.873759 0.295418 0.050 Uiso 1 1 calc GR . . . .
H59C H 0.304325 0.899519 0.337276 0.050 Uiso 1 1 calc GR . . . .
C60 C 0.34767(17) 0.6835(3) 0.30623(16) 0.0287(10) Uani 1 1 d . . . . .
H60A H 0.359460 0.626470 0.324767 0.043 Uiso 1 1 calc GR . . . .
H60B H 0.376259 0.707819 0.287854 0.043 Uiso 1 1 calc GR . . . .
H60C H 0.317692 0.667217 0.283106 0.043 Uiso 1 1 calc GR . . . .
C61 C 0.31079(14) 0.6118(3) 0.41992(14) 0.0167(8) Uani 1 1 d . . . . .
H61 H 0.311219 0.560085 0.394632 0.020 Uiso 1 1 calc R . . . .
C62 C 0.36770(15) 0.6242(3) 0.44072(16) 0.0266(10) Uani 1 1 d . . . . .
H62A H 0.389367 0.641621 0.413993 0.040 Uiso 1 1 calc GR . . . .
H62B H 0.380462 0.564170 0.455759 0.040 Uiso 1 1 calc GR . . . .
H62C H 0.369689 0.674717 0.465723 0.040 Uiso 1 1 calc GR . . . .
C63 C 0.27805(15) 0.5732(3) 0.46035(14) 0.0221(9) Uani 1 1 d . . . . .
H63A H 0.282212 0.615055 0.489273 0.033 Uiso 1 1 calc GR . . . .
H63B H 0.289940 0.508732 0.469628 0.033 Uiso 1 1 calc GR . . . .
H63C H 0.241076 0.571146 0.447984 0.033 Uiso 1 1 calc GR . . . .
C64 C 0.22188(14) 0.6059(3) 0.32340(13) 0.0140(8) Uani 1 1 d . . . . .
H64A H 0.257908 0.580311 0.323670 0.017 Uiso 1 1 calc R . . . .
H64B H 0.210456 0.625388 0.289223 0.017 Uiso 1 1 calc R . . . .
C65 C 0.18564(14) 0.5299(3) 0.34033(14) 0.0139(8) Uani 1 1 d . . . . .
H65A H 0.185203 0.474529 0.317707 0.017 Uiso 1 1 calc R . . . .
H65B H 0.198042 0.507910 0.373836 0.017 Uiso 1 1 calc R . . . .
C66 C 0.00789(15) 0.8766(3) 0.25353(14) 0.0207(9) Uani 1 1 d . . . . .
H66 H -0.004950 0.904358 0.220914 0.025 Uiso 1 1 calc R . . . .
C67 C 0.01090(17) 0.9582(3) 0.29126(15) 0.0278(10) Uani 1 1 d . . . . .
H67A H 0.028042 0.935422 0.322575 0.042 Uiso 1 1 calc GR . . . .
H67B H -0.024548 0.980204 0.296455 0.042 Uiso 1 1 calc GR . . . .
H67C H 0.031127 1.011113 0.278831 0.042 Uiso 1 1 calc GR . . . .
C68 C -0.03288(16) 0.8037(3) 0.26756(17) 0.0292(10) Uani 1 1 d . . . . .
H68A H -0.035628 0.752391 0.243024 0.044 Uiso 1 1 calc GR . . . .
H68B H -0.066928 0.835237 0.268544 0.044 Uiso 1 1 calc GR . . . .
H68C H -0.022180 0.776952 0.300106 0.044 Uiso 1 1 calc GR . . . .
C69 C 0.12383(15) 0.9208(3) 0.24625(14) 0.0189(9) Uani 1 1 d . . . . .
H69 H 0.124592 0.951232 0.279572 0.023 Uiso 1 1 calc R . . . .
C70 C 0.10881(18) 0.9997(3) 0.20850(15) 0.0296(10) Uani 1 1 d . . . . .
H70A H 0.110933 0.974656 0.175059 0.044 Uiso 1 1 calc GR . . . .
H70B H 0.132949 1.053598 0.213879 0.044 Uiso 1 1 calc GR . . . .
H70C H 0.072974 1.021064 0.212463 0.044 Uiso 1 1 calc GR . . . .
C71 C 0.17935(16) 0.8865(3) 0.23999(16) 0.0292(10) Uani 1 1 d . . . . .
H71A H 0.189019 0.837217 0.264626 0.044 Uiso 1 1 calc GR . . . .
H71B H 0.203683 0.940323 0.244492 0.044 Uiso 1 1 calc GR . . . .
H71C H 0.181049 0.859873 0.206831 0.044 Uiso 1 1 calc GR . . . .
C72 C 0.07284(15) 0.7647(3) 0.18152(14) 0.0187(9) Uani 1 1 d . . . . .
H72 H 0.083945 0.817537 0.159910 0.022 Uiso 1 1 calc R . . . .
C73 C 0.01915(17) 0.7336(3) 0.15746(15) 0.0254(10) Uani 1 1 d . . . . .
H73A H 0.006497 0.678496 0.175266 0.038 Uiso 1 1 calc GR . . . .
H73B H 0.022545 0.716048 0.122975 0.038 Uiso 1 1 calc GR . . . .
H73C H -0.005789 0.786363 0.158826 0.038 Uiso 1 1 calc GR . . . .
C74 C 0.11278(16) 0.6853(3) 0.17510(15) 0.0239(9) Uani 1 1 d . . . . .
H74A H 0.146143 0.702064 0.193185 0.036 Uiso 1 1 calc GR . . . .
H74B H 0.117980 0.677809 0.140001 0.036 Uiso 1 1 calc GR . . . .
H74C H 0.099766 0.625330 0.188025 0.036 Uiso 1 1 calc GR . . . .
C75 C 0.06472(14) 0.6472(3) 0.28611(13) 0.0138(8) Uani 1 1 d . . . . .
H75A H 0.045801 0.644975 0.252929 0.017 Uiso 1 1 calc R . . . .
H75B H 0.038803 0.639155 0.310912 0.017 Uiso 1 1 calc R . . . .
C76 C 0.10420(14) 0.5674(3) 0.29113(13) 0.0144(8) Uani 1 1 d . . . . .
H76A H 0.086180 0.505198 0.286152 0.017 Uiso 1 1 calc R . . . .
H76B H 0.129531 0.574088 0.265694 0.017 Uiso 1 1 calc R . . . .
C77 C 0.14734(15) 0.9933(3) 0.37398(13) 0.0146(8) Uani 1 1 d . . . . .
H77 H 0.113247 1.019025 0.359094 0.017 Uiso 1 1 calc R . . . .
C78 C 0.19243(15) 1.0457(3) 0.35258(14) 0.0168(8) Uani 1 1 d . . . . .
H78 H 0.196231 1.051762 0.316395 0.020 Uiso 1 1 calc R . . . .
C79 C 0.23450(15) 1.0585(3) 0.38934(14) 0.0162(8) Uani 1 1 d . . . . .
H79 H 0.272215 1.068403 0.383713 0.019 Uiso 1 1 calc R . . . .
C80 C 0.21287(15) 1.0505(3) 0.43554(14) 0.0162(8) Uani 1 1 d . . . . .
H80 H 0.232494 1.054019 0.468784 0.019 Uiso 1 1 calc R . . . .
C81 C 0.15864(15) 1.0336(3) 0.42579(14) 0.0156(8) Uani 1 1 d . . . . .
H81 H 0.133629 1.029122 0.452108 0.019 Uiso 1 1 calc R . . . .
C82 C 0.19508(16) 1.2842(3) 0.36233(15) 0.0219(9) Uani 1 1 d D U . . .
H82 H 0.219263 1.291991 0.337907 0.026 Uiso 1 1 calc R . . . .
C83 C 0.14176(15) 1.2562(3) 0.35352(14) 0.0195(9) Uani 1 1 d D U . . .
H83 H 0.123950 1.242910 0.322287 0.023 Uiso 1 1 calc R . . . .
C84 C 0.12027(15) 1.2519(3) 0.39927(14) 0.0196(9) Uani 1 1 d D U . . .
H84 H 0.085203 1.235242 0.404506 0.024 Uiso 1 1 calc R . . . .
C85 C 0.20592(16) 1.2983(3) 0.41344(15) 0.0228(9) Uani 1 1 d D U . . .
H85 H 0.238275 1.318664 0.429544 0.027 Uiso 1 1 calc R . . . .
C86 C 0.15984(16) 1.2766(3) 0.43624(15) 0.0227(9) Uani 1 1 d D U . . .
H86 H 0.156031 1.278232 0.470699 0.027 Uiso 1 1 calc R . . . .
C39A C 0.3609(7) 0.6971(12) 0.6493(8) 0.021(2) Uani 0.334(15) 1 d D U P A 2
H39A H 0.394911 0.678308 0.662075 0.025 Uiso 0.334(15) 1 calc R . P A 2
C40A C 0.3440(8) 0.7180(14) 0.5998(7) 0.021(2) Uani 0.334(15) 1 d D U P A 2
H40A H 0.364961 0.713934 0.572577 0.025 Uiso 0.334(15) 1 calc R . P A 2
C41A C 0.2915(8) 0.7457(15) 0.5975(7) 0.020(2) Uani 0.334(15) 1 d D U P A 2
H41A H 0.271394 0.765645 0.568408 0.024 Uiso 0.334(15) 1 calc R . P A 2
C42A C 0.2728(7) 0.7395(12) 0.6448(8) 0.018(2) Uani 0.334(15) 1 d D U P A 2
H42A H 0.238385 0.752321 0.653659 0.021 Uiso 0.334(15) 1 calc R . P A 2
C43A C 0.3161(9) 0.7102(11) 0.6759(6) 0.020(2) Uani 0.334(15) 1 d D U P A 2
H43A H 0.315549 0.700394 0.710459 0.024 Uiso 0.334(15) 1 calc R . P A 2

loop_
_atom_site_aniso_label
_atom_site_aniso_U_11
_atom_site_aniso_U_22
_atom_site_aniso_U_33
_atom_site_aniso_U_23
_atom_site_aniso_U_13
_atom_site_aniso_U_12
U1 0.01214(7) 0.00752(7) 0.01091(7) 0.00024(5) 0.00265(5) 0.00000(5)
Co1 0.0203(3) 0.0087(3) 0.0174(3) 0.0005(2) -0.0001(2) -0.0012(2)
Si1 0.0101(5) 0.0137(5) 0.0111(5) 0.0001(4) 0.0015(4) -0.0003(4)
Si2 0.0139(5) 0.0150(5) 0.0113(5) -0.0002(4) 0.0013(4) -0.0020(4)
Si3 0.0147(5) 0.0176(6) 0.0111(5) 0.0000(4) 0.0044(4) 0.0006(4)
N1 0.0107(16) 0.0143(16) 0.0126(16) -0.0002(13) 0.0002(12) 0.0024(12)
N2 0.0151(16) 0.0108(16) 0.0122(16) -0.0027(13) 0.0012(12) 0.0003(12)
N3 0.0170(17) 0.0119(16) 0.0093(16) -0.0014(13) 0.0006(12) -0.0002(13)
N4 0.0137(16) 0.0111(16) 0.0121(16) -0.0001(13) 0.0017(12) -0.0013(12)
N5 0.0165(17) 0.0186(17) 0.0120(17) -0.0031(14) 0.0004(13) -0.0016(13)
C1 0.012(2) 0.024(2) 0.014(2) 0.0005(17) 0.0019(15) 0.0015(16)
C2 0.027(2) 0.019(2) 0.019(2) -0.0012(18) 0.0050(17) -0.0009(17)
C3 0.024(2) 0.024(2) 0.012(2) -0.0003(17) 0.0062(16) 0.0009(17)
C4 0.015(2) 0.016(2) 0.016(2) 0.0029(16) -0.0002(15) -0.0015(15)
C5 0.028(3) 0.035(3) 0.019(2) 0.0082(19) 0.0095(18) 0.0089(19)
C6 0.021(2) 0.021(2) 0.023(2) 0.0082(18) 0.0026(17) 0.0021(17)
C7 0.014(2) 0.018(2) 0.019(2) -0.0024(17) 0.0006(15) -0.0015(15)
C8 0.026(3) 0.045(3) 0.032(3) -0.027(2) 0.007(2) -0.013(2)
C9 0.017(2) 0.028(2) 0.036(3) -0.009(2) 0.0007(18) -0.0072(18)
C10 0.011(2) 0.020(2) 0.022(2) 0.0060(17) 0.0010(15) -0.0040(15)
C11 0.020(2) 0.0113(19) 0.018(2) 0.0007(16) 0.0003(16) -0.0035(15)
C12 0.026(2) 0.021(2) 0.0092(19) 0.0030(16) 0.0036(16) -0.0011(17)
C13 0.022(2) 0.031(3) 0.025(2) 0.0044(19) 0.0029(18) -0.0082(18)
C14 0.030(3) 0.027(2) 0.035(3) 0.010(2) 0.004(2) -0.0057(19)
C15 0.018(2) 0.020(2) 0.016(2) 0.0012(17) 0.0005(16) -0.0024(16)
C16 0.022(2) 0.032(3) 0.015(2) -0.0005(19) -0.0016(16) -0.0073(18)
C17 0.016(2) 0.035(3) 0.022(2) -0.0019(19) 0.0007(17) -0.0095(18)
C18 0.026(2) 0.017(2) 0.015(2) -0.0029(17) 0.0007(16) 0.0018(17)
C19 0.051(3) 0.024(2) 0.029(3) -0.002(2) 0.014(2) 0.010(2)
C20 0.032(3) 0.019(2) 0.022(2) 0.0013(18) -0.0036(18) -0.0024(18)
C21 0.016(2) 0.016(2) 0.017(2) -0.0019(16) 0.0010(15) 0.0038(15)
C22 0.017(2) 0.0111(19) 0.019(2) 0.0001(16) 0.0004(16) 0.0037(15)
C23 0.017(2) 0.022(2) 0.019(2) 0.0024(17) 0.0044(16) -0.0027(16)
C24 0.030(3) 0.030(3) 0.024(2) -0.0027(19) 0.0017(19) -0.0101(19)
C25 0.034(3) 0.037(3) 0.028(3) 0.004(2) 0.007(2) -0.017(2)
C26 0.023(2) 0.028(2) 0.012(2) 0.0045(17) 0.0052(16) -0.0037(17)
C27 0.021(2) 0.043(3) 0.020(2) 0.008(2) 0.0006(17) 0.0063(19)
C28 0.070(4) 0.044(3) 0.020(3) 0.004(2) -0.013(2) -0.011(3)
C29 0.020(2) 0.023(2) 0.025(2) -0.0012(18) 0.0082(17) 0.0038(17)
C30 0.036(3) 0.051(3) 0.040(3) 0.004(3) 0.023(2) 0.016(2)
C31 0.018(2) 0.046(3) 0.043(3) 0.006(2) 0.006(2) 0.008(2)
C32 0.018(2) 0.019(2) 0.018(2) -0.0016(17) 0.0031(16) -0.0002(16)
C33 0.017(2) 0.0101(19) 0.023(2) -0.0032(16) 0.0058(16) 0.0006(15)
C34 0.021(2) 0.0133(19) 0.015(2) -0.0032(16) 0.0025(15) 0.0000(16)
C35 0.024(2) 0.0070(18) 0.019(2) 0.0009(16) 0.0037(16) -0.0010(15)
C36 0.028(2) 0.0078(19) 0.019(2) 0.0001(16) -0.0032(17) -0.0034(16)
C37 0.022(2) 0.0073(18) 0.029(2) -0.0001(17) 0.0059(17) -0.0022(15)
C38 0.025(2) 0.013(2) 0.014(2) -0.0046(16) 0.0023(16) -0.0013(16)
C39 0.021(3) 0.014(3) 0.027(4) 0.002(3) -0.002(3) -0.004(2)
C40 0.020(4) 0.010(3) 0.024(3) 0.004(2) -0.006(3) -0.003(3)
C41 0.020(3) 0.008(3) 0.033(4) 0.000(3) -0.002(3) 0.000(3)
C42 0.025(4) 0.013(3) 0.031(4) -0.004(3) 0.001(3) -0.002(3)
C43 0.025(4) 0.013(3) 0.023(3) -0.002(2) -0.009(3) -0.007(3)
U2 0.00907(7) 0.00711(7) 0.00917(7) 0.00016(5) 0.00066(5) 0.00022(5)
Co2 0.0170(3) 0.0085(2) 0.0131(3) 0.0003(2) 0.0016(2) 0.0000(2)
Si4 0.0101(5) 0.0137(5) 0.0105(5) 0.0004(4) 0.0018(4) -0.0017(4)
Si5 0.0085(5) 0.0132(5) 0.0153(5) 0.0011(4) 0.0015(4) 0.0005(4)
Si6 0.0125(5) 0.0155(5) 0.0101(5) 0.0007(4) -0.0006(4) 0.0009(4)
N6 0.0140(16) 0.0113(16) 0.0114(16) 0.0028(13) 0.0036(12) 0.0024(12)
N7 0.0122(16) 0.0129(16) 0.0127(16) -0.0010(13) 0.0019(12) 0.0006(12)
N8 0.0073(15) 0.0114(16) 0.0142(16) -0.0003(13) 0.0011(12) -0.0019(12)
N9 0.0137(16) 0.0073(15) 0.0114(16) -0.0013(12) 0.0009(12) -0.0014(12)
N10 0.0158(17) 0.0166(17) 0.0121(16) 0.0010(13) 0.0016(12) -0.0014(13)
C44 0.0086(19) 0.019(2) 0.018(2) -0.0020(17) 0.0023(15) -0.0001(15)
C45 0.022(2) 0.019(2) 0.028(2) 0.0063(18) 0.0058(18) 0.0014(17)
C46 0.033(3) 0.020(2) 0.026(2) -0.0077(19) 0.0024(19) 0.0019(18)
C47 0.020(2) 0.016(2) 0.0104(19) -0.0005(16) 0.0035(15) -0.0018(15)
C48 0.023(2) 0.030(2) 0.018(2) 0.0012(19) -0.0018(17) -0.0031(18)
C49 0.047(3) 0.023(2) 0.019(2) 0.0098(19) -0.0042(19) -0.011(2)
C50 0.0134(19) 0.016(2) 0.017(2) 0.0018(16) 0.0050(15) -0.0023(15)
C51 0.011(2) 0.026(2) 0.024(2) -0.0033(18) 0.0006(16) -0.0043(16)
C52 0.013(2) 0.040(3) 0.027(2) -0.002(2) 0.0085(17) -0.0039(18)
C53 0.018(2) 0.016(2) 0.015(2) 0.0032(16) 0.0062(15) 0.0028(16)
C54 0.019(2) 0.0069(18) 0.019(2) -0.0001(16) 0.0038(16) -0.0018(15)
C55 0.012(2) 0.016(2) 0.020(2) -0.0009(16) -0.0016(15) -0.0014(15)
C56 0.021(2) 0.024(2) 0.035(3) -0.006(2) -0.0008(18) -0.0016(18)
C57 0.023(2) 0.018(2) 0.020(2) -0.0026(17) 0.0027(17) -0.0029(17)
C58 0.013(2) 0.024(2) 0.019(2) 0.0019(17) 0.0012(16) -0.0027(16)
C59 0.036(3) 0.027(3) 0.038(3) 0.013(2) 0.015(2) 0.002(2)
C60 0.030(3) 0.028(2) 0.031(3) 0.006(2) 0.018(2) 0.0057(19)
C61 0.014(2) 0.016(2) 0.020(2) -0.0016(16) -0.0006(15) 0.0023(15)
C62 0.016(2) 0.026(2) 0.036(3) 0.005(2) -0.0046(18) 0.0043(17)
C63 0.021(2) 0.026(2) 0.019(2) 0.0055(18) -0.0008(17) 0.0005(17)
C64 0.0124(19) 0.018(2) 0.0120(19) -0.0035(16) 0.0006(14) 0.0023(15)
C65 0.014(2) 0.0106(19) 0.017(2) -0.0012(16) -0.0009(15) 0.0053(14)
C66 0.024(2) 0.023(2) 0.014(2) 0.0045(17) -0.0023(16) 0.0078(17)
C67 0.031(3) 0.031(3) 0.021(2) 0.0015(19) 0.0021(18) 0.015(2)
C68 0.017(2) 0.039(3) 0.032(3) 0.008(2) 0.0037(18) 0.0074(19)
C69 0.023(2) 0.019(2) 0.014(2) 0.0009(17) -0.0002(16) -0.0029(16)
C70 0.046(3) 0.024(2) 0.018(2) 0.0058(19) -0.001(2) -0.008(2)
C71 0.027(2) 0.033(3) 0.029(3) 0.001(2) 0.0055(19) -0.0086(19)
C72 0.022(2) 0.024(2) 0.0098(19) 0.0011(16) -0.0012(16) -0.0032(17)
C73 0.029(2) 0.031(3) 0.016(2) -0.0044(18) -0.0024(18) -0.0052(19)
C74 0.030(2) 0.028(2) 0.014(2) -0.0059(18) 0.0031(17) 0.0004(18)
C75 0.016(2) 0.0141(19) 0.0113(19) 0.0010(16) -0.0014(15) 0.0001(15)
C76 0.017(2) 0.0130(19) 0.0131(19) -0.0041(16) -0.0010(15) -0.0019(15)
C77 0.019(2) 0.0101(18) 0.015(2) 0.0016(15) 0.0020(15) 0.0005(15)
C78 0.028(2) 0.0078(18) 0.016(2) -0.0015(16) 0.0085(16) -0.0013(16)
C79 0.016(2) 0.0096(19) 0.024(2) 0.0004(16) 0.0070(16) 0.0024(15)
C80 0.022(2) 0.0084(18) 0.017(2) 0.0003(16) -0.0026(16) 0.0022(15)
C81 0.022(2) 0.0095(19) 0.016(2) 0.0022(16) 0.0039(16) 0.0017(15)
C82 0.028(2) 0.0079(18) 0.030(2) 0.0050(17) 0.0035(18) -0.0029(16)
C83 0.027(2) 0.014(2) 0.016(2) 0.0037(16) -0.0067(16) 0.0046(16)
C84 0.018(2) 0.015(2) 0.025(2) 0.0011(17) -0.0002(16) 0.0056(16)
C85 0.031(2) 0.0079(19) 0.028(2) -0.0016(17) -0.0095(18) -0.0010(16)
C86 0.033(2) 0.0134(19) 0.022(2) -0.0038(17) 0.0003(18) 0.0083(17)
C39A 0.023(4) 0.012(4) 0.027(5) 0.000(4) -0.006(4) -0.002(4)
C40A 0.023(5) 0.013(4) 0.028(4) 0.005(4) 0.002(4) -0.003(4)
C41A 0.026(5) 0.009(4) 0.025(4) 0.003(4) -0.001(4) -0.002(4)
C42A 0.020(4) 0.009(4) 0.023(5) 0.002(4) -0.001(4) -0.002(4)
C43A 0.025(5) 0.012(4) 0.022(4) -0.003(4) -0.003(4) -0.001(4)

loop_
_atom_type_symbol
_atom_type_description
_atom_type_scat_dispersion_real
_atom_type_scat_dispersion_imag
_atom_type_scat_source
C C 0.0033 0.0016 'International Tables Vol C Tables 4.2.6.8 and 6.1.1.4'
H H 0.0000 0.0000 'International Tables Vol C Tables 4.2.6.8 and 6.1.1.4'
Co Co 0.3494 0.9721 'International Tables Vol C Tables 4.2.6.8 and 6.1.1.4'
N N 0.0061 0.0033 'International Tables Vol C Tables 4.2.6.8 and 6.1.1.4'
Si Si 0.0817 0.0704 'International Tables Vol C Tables 4.2.6.8 and 6.1.1.4'
U U -9.6767 9.6646 'International Tables Vol C Tables 4.2.6.8 and 6.1.1.4'

loop_
_exptl_crystal_face_index_h
_exptl_crystal_face_index_k
_exptl_crystal_face_index_l
_exptl_crystal_face_perp_dist
_exptl_oxdiff_crystal_face_indexfrac_h
_exptl_oxdiff_crystal_face_indexfrac_k
_exptl_oxdiff_crystal_face_indexfrac_l
_exptl_oxdiff_crystal_face_x
_exptl_oxdiff_crystal_face_y
_exptl_oxdiff_crystal_face_z
-13 11 -27 0.1459 -13.4858 11.2632 -26.8340 -0.1468 0.7782 0.6106
26 4 23 0.0969 26.0138 4.0022 23.0000 -0.3449 -0.9332 0.0653
6 -13 -29 0.1875 6.3049 -12.9312 -28.6228 0.9695 0.1803 0.1663
17 -17 -12 0.1959 16.9634 -17.0079 -11.9984 0.9560 -0.3398 -0.0966
-10 10 33 0.1059 -10.0037 9.5268 32.5904 -0.9096 -0.1686 -0.3798
19 10 -28 0.1370 18.5228 9.8967 -28.2139 0.1092 0.0176 0.9939
36 1 0 0.1387 35.9696 1.2252 -0.3131 0.1582 -0.8558 0.4926
5 -12 29 0.1623 5.1317 -12.3884 28.8396 0.1163 -0.6122 -0.7821
-36 0 -3 0.0962 -35.7237 0.0949 -2.7048 -0.1669 0.9011 -0.4002
18 12 -25 0.1197 18.0347 11.9881 -24.9998 -0.0243 -0.0041 0.9970
-17 -15 18 0.1817 -16.6924 -15.2777 18.0059 0.2653 0.0521 -0.9628

loop_
_geom_angle_atom_site_label_1
_geom_angle_atom_site_label_2
_geom_angle_atom_site_label_3
_geom_angle
_geom_angle_site_symmetry_1
_geom_angle_site_symmetry_3
_geom_angle_publ_flag
N1 U1 N2 105.14(11) . . ?
N1 U1 N3 111.23(11) . . ?
N1 U1 N4 69.36(10) . . ?
N2 U1 N4 69.80(10) . . ?
N3 U1 N2 110.31(10) . . ?
N3 U1 N4 70.73(10) . . ?
N5 U1 N1 116.31(12) . . ?
N5 U1 N2 112.49(12) . . ?
N5 U1 N3 101.45(12) . . ?
N5 U1 N4 171.97(11) . . ?
C35 Co1 C39 108.9(3) . . ?
C35 Co1 C40 109.9(3) . . ?
C35 Co1 C41 138.5(3) . . ?
C35 Co1 C42 176.7(3) . . ?
C35 Co1 C43 137.6(4) . . ?
C35 Co1 C40A 107.2(5) . . ?
C36 Co1 C35 41.26(16) . . ?
C36 Co1 C38 69.73(16) . . ?
C36 Co1 C39 144.2(3) . . ?
C36 Co1 C40 119.6(3) . . ?
C36 Co1 C41 118.4(3) . . ?
C36 Co1 C42 141.2(3) . . ?
C36 Co1 C43 172.6(2) . . ?
C36 Co1 C39A 157.4(6) . . ?
C36 Co1 C40A 127.0(6) . . ?
C36 Co1 C43A 161.5(6) . . ?
C37 Co1 C35 69.17(15) . . ?
C37 Co1 C36 42.27(16) . . ?
C37 Co1 C38 41.57(16) . . ?
C37 Co1 C39 165.4(3) . . ?
C37 Co1 C40 154.3(3) . . ?
C37 Co1 C41 124.1(3) . . ?
C37 Co1 C42 114.2(3) . . ?
C37 Co1 C43 131.3(3) . . ?
C37 Co1 C39A 152.1(6) . . ?
C37 Co1 C40A 167.1(6) . . ?
C37 Co1 C43A 121.6(5) . . ?
C38 Co1 C35 67.18(15) . . ?
C38 Co1 C39 123.9(3) . . ?
C38 Co1 C40 163.5(3) . . ?
C38 Co1 C41 151.1(3) . . ?
C38 Co1 C42 115.2(3) . . ?
C38 Co1 C43 102.9(2) . . ?
C38 Co1 C39A 113.3(6) . . ?
C38 Co1 C40A 149.6(6) . . ?
C38 Co1 C43A 103.7(5) . . ?
C39 Co1 C41 67.4(3) . . ?
C40 Co1 C39 40.3(2) . . ?
C40 Co1 C41 39.6(2) . . ?
C42 Co1 C39 67.9(3) . . ?
C42 Co1 C40 67.1(3) . . ?
C42 Co1 C41 39.9(3) . . ?
C43 Co1 C39 40.6(2) . . ?
C43 Co1 C40 67.7(3) . . ?
C43 Co1 C41 67.5(3) . . ?
C43 Co1 C42 40.5(2) . . ?
C39A Co1 C35 117.6(6) . . ?
C39A Co1 C40A 40.8(4) . . ?
C39A Co1 C43A 41.0(4) . . ?
C43A Co1 C35 153.4(7) . . ?
C43A Co1 C40A 67.4(7) . . ?
N1 Si1 C1 110.74(16) . . ?
N1 Si1 C4 106.68(16) . . ?
N1 Si1 C7 110.65(16) . . ?
C1 Si1 C7 106.60(17) . . ?
C4 Si1 C1 107.33(17) . . ?
C4 Si1 C7 114.82(18) . . ?
N2 Si2 C12 114.76(17) . . ?
N2 Si2 C15 110.74(16) . . ?
N2 Si2 C18 105.76(16) . . ?
C12 Si2 C18 108.21(17) . . ?
C15 Si2 C12 104.27(17) . . ?
C15 Si2 C18 113.29(18) . . ?
N3 Si3 C23 107.65(16) . . ?
N3 Si3 C26 112.64(16) . . ?
N3 Si3 C29 109.54(17) . . ?
C23 Si3 C26 106.64(18) . . ?
C23 Si3 C29 113.98(19) . . ?
C26 Si3 C29 106.46(18) . . ?
Si1 N1 U1 125.22(16) . . ?
C10 N1 U1 116.8(2) . . ?
C10 N1 Si1 117.9(2) . . ?
Si2 N2 U1 130.30(16) . . ?
C21 N2 U1 113.3(2) . . ?
C21 N2 Si2 116.4(2) . . ?
Si3 N3 U1 132.84(16) . . ?
C32 N3 U1 111.3(2) . . ?
C32 N3 Si3 115.9(2) . . ?
C11 N4 U1 108.5(2) . . ?
C11 N4 C22 110.7(3) . . ?
C11 N4 C33 110.1(3) . . ?
C22 N4 U1 108.5(2) . . ?
C22 N4 C33 111.9(3) . . ?
C33 N4 U1 107.1(2) . . ?
C34 N5 U1 171.6(3) . . ?
Si1 C1 H1 107.7 . . ?
C2 C1 Si1 112.2(3) . . ?
C2 C1 H1 107.7 . . ?
C3 C1 Si1 111.0(3) . . ?
C3 C1 H1 107.7 . . ?
C3 C1 C2 110.4(3) . . ?
C1 C2 H2A 109.5 . . ?
C1 C2 H2B 109.5 . . ?
C1 C2 H2C 109.5 . . ?
H2A C2 H2B 109.5 . . ?
H2A C2 H2C 109.5 . . ?
H2B C2 H2C 109.5 . . ?
C1 C3 H3A 109.5 . . ?
C1 C3 H3B 109.5 . . ?
C1 C3 H3C 109.5 . . ?
H3A C3 H3B 109.5 . . ?
H3A C3 H3C 109.5 . . ?
H3B C3 H3C 109.5 . . ?
Si1 C4 H4 105.7 . . ?
C5 C4 Si1 115.5(3) . . ?
C5 C4 H4 105.7 . . ?
C6 C4 Si1 114.0(3) . . ?
C6 C4 H4 105.7 . . ?
C6 C4 C5 109.4(3) . . ?
C4 C5 H5A 109.5 . . ?
C4 C5 H5B 109.5 . . ?
C4 C5 H5C 109.5 . . ?
H5A C5 H5B 109.5 . . ?
H5A C5 H5C 109.5 . . ?
H5B C5 H5C 109.5 . . ?
C4 C6 H6A 109.5 . . ?
C4 C6 H6B 109.5 . . ?
C4 C6 H6C 109.5 . . ?
H6A C6 H6B 109.5 . . ?
H6A C6 H6C 109.5 . . ?
H6B C6 H6C 109.5 . . ?
Si1 C7 H7 105.7 . . ?
C8 C7 Si1 114.3(3) . . ?
C8 C7 H7 105.7 . . ?
C8 C7 C9 110.3(3) . . ?
C9 C7 Si1 114.3(3) . . ?
C9 C7 H7 105.7 . . ?
C7 C8 H8A 109.5 . . ?
C7 C8 H8B 109.5 . . ?
C7 C8 H8C 109.5 . . ?
H8A C8 H8B 109.5 . . ?
H8A C8 H8C 109.5 . . ?
H8B C8 H8C 109.5 . . ?
C7 C9 H9A 109.5 . . ?
C7 C9 H9B 109.5 . . ?
C7 C9 H9C 109.5 . . ?
H9A C9 H9B 109.5 . . ?
H9A C9 H9C 109.5 . . ?
H9B C9 H9C 109.5 . . ?
N1 C10 H10A 109.8 . . ?
N1 C10 H10B 109.8 . . ?
N1 C10 C11 109.5(3) . . ?
H10A C10 H10B 108.2 . . ?
C11 C10 H10A 109.8 . . ?
C11 C10 H10B 109.8 . . ?
N4 C11 C10 109.8(3) . . ?
N4 C11 H11A 109.7 . . ?
N4 C11 H11B 109.7 . . ?
C10 C11 H11A 109.7 . . ?
C10 C11 H11B 109.7 . . ?
H11A C11 H11B 108.2 . . ?
Si2 C12 H12 106.2 . . ?
C13 C12 Si2 113.4(3) . . ?
C13 C12 H12 106.2 . . ?
C13 C12 C14 108.9(3) . . ?
C14 C12 Si2 115.3(3) . . ?
C14 C12 H12 106.2 . . ?
C12 C13 H13A 109.5 . . ?
C12 C13 H13B 109.5 . . ?
C12 C13 H13C 109.5 . . ?
H13A C13 H13B 109.5 . . ?
H13A C13 H13C 109.5 . . ?
H13B C13 H13C 109.5 . . ?
C12 C14 H14A 109.5 . . ?
C12 C14 H14B 109.5 . . ?
C12 C14 H14C 109.5 . . ?
H14A C14 H14B 109.5 . . ?
H14A C14 H14C 109.5 . . ?
H14B C14 H14C 109.5 . . ?
Si2 C15 H15 105.4 . . ?
C16 C15 Si2 112.1(3) . . ?
C16 C15 H15 105.4 . . ?
C17 C15 Si2 115.8(3) . . ?
C17 C15 H15 105.4 . . ?
C17 C15 C16 111.8(3) . . ?
C15 C16 H16A 109.5 . . ?
C15 C16 H16B 109.5 . . ?
C15 C16 H16C 109.5 . . ?
H16A C16 H16B 109.5 . . ?
H16A C16 H16C 109.5 . . ?
H16B C16 H16C 109.5 . . ?
C15 C17 H17A 109.5 . . ?
C15 C17 H17B 109.5 . . ?
C15 C17 H17C 109.5 . . ?
H17A C17 H17B 109.5 . . ?
H17A C17 H17C 109.5 . . ?
H17B C17 H17C 109.5 . . ?
Si2 C18 H18 106.0 . . ?
C19 C18 Si2 115.7(3) . . ?
C19 C18 H18 106.0 . . ?
C20 C18 Si2 112.9(3) . . ?
C20 C18 H18 106.0 . . ?
C20 C18 C19 109.4(3) . . ?
C18 C19 H19A 109.5 . . ?
C18 C19 H19B 109.5 . . ?
C18 C19 H19C 109.5 . . ?
H19A C19 H19B 109.5 . . ?
H19A C19 H19C 109.5 . . ?
H19B C19 H19C 109.5 . . ?
C18 C20 H20A 109.5 . . ?
C18 C20 H20B 109.5 . . ?
C18 C20 H20C 109.5 . . ?
H20A C20 H20B 109.5 . . ?
H20A C20 H20C 109.5 . . ?
H20B C20 H20C 109.5 . . ?
N2 C21 H21A 109.7 . . ?
N2 C21 H21B 109.7 . . ?
N2 C21 C22 110.0(3) . . ?
H21A C21 H21B 108.2 . . ?
C22 C21 H21A 109.7 . . ?
C22 C21 H21B 109.7 . . ?
N4 C22 C21 109.3(3) . . ?
N4 C22 H22A 109.8 . . ?
N4 C22 H22B 109.8 . . ?
C21 C22 H22A 109.8 . . ?
C21 C22 H22B 109.8 . . ?
H22A C22 H22B 108.3 . . ?
Si3 C23 H23 105.8 . . ?
C24 C23 Si3 115.8(3) . . ?
C24 C23 H23 105.8 . . ?
C24 C23 C25 109.1(3) . . ?
C25 C23 Si3 113.7(3) . . ?
C25 C23 H23 105.8 . . ?
C23 C24 H24A 109.5 . . ?
C23 C24 H24B 109.5 . . ?
C23 C24 H24C 109.5 . . ?
H24A C24 H24B 109.5 . . ?
H24A C24 H24C 109.5 . . ?
H24B C24 H24C 109.5 . . ?
C23 C25 H25A 109.5 . . ?
C23 C25 H25B 109.5 . . ?
C23 C25 H25C 109.5 . . ?
H25A C25 H25B 109.5 . . ?
H25A C25 H25C 109.5 . . ?
H25B C25 H25C 109.5 . . ?
Si3 C26 H26 107.0 . . ?
C27 C26 Si3 113.4(3) . . ?
C27 C26 H26 107.0 . . ?
C27 C26 C28 109.6(4) . . ?
C28 C26 Si3 112.3(3) . . ?
C28 C26 H26 107.0 . . ?
C26 C27 H27A 109.5 . . ?
C26 C27 H27B 109.5 . . ?
C26 C27 H27C 109.5 . . ?
H27A C27 H27B 109.5 . . ?
H27A C27 H27C 109.5 . . ?
H27B C27 H27C 109.5 . . ?
C26 C28 H28A 109.5 . . ?
C26 C28 H28B 109.5 . . ?
C26 C28 H28C 109.5 . . ?
H28A C28 H28B 109.5 . . ?
H28A C28 H28C 109.5 . . ?
H28B C28 H28C 109.5 . . ?
Si3 C29 H29 105.8 . . ?
C30 C29 Si3 115.5(3) . . ?
C30 C29 H29 105.8 . . ?
C30 C29 C31 109.5(4) . . ?
C31 C29 Si3 113.6(3) . . ?
C31 C29 H29 105.8 . . ?
C29 C30 H30A 109.5 . . ?
C29 C30 H30B 109.5 . . ?
C29 C30 H30C 109.5 . . ?
H30A C30 H30B 109.5 . . ?
H30A C30 H30C 109.5 . . ?
H30B C30 H30C 109.5 . . ?
C29 C31 H31A 109.5 . . ?
C29 C31 H31B 109.5 . . ?
C29 C31 H31C 109.5 . . ?
H31A C31 H31B 109.5 . . ?
H31A C31 H31C 109.5 . . ?
H31B C31 H31C 109.5 . . ?
N3 C32 H32A 109.8 . . ?
N3 C32 H32B 109.8 . . ?
N3 C32 C33 109.6(3) . . ?
H32A C32 H32B 108.2 . . ?
C33 C32 H32A 109.8 . . ?
C33 C32 H32B 109.8 . . ?
N4 C33 C32 108.7(3) . . ?
N4 C33 H33A 110.0 . . ?
N4 C33 H33B 110.0 . . ?
C32 C33 H33A 110.0 . . ?
C32 C33 H33B 110.0 . . ?
H33A C33 H33B 108.3 . . ?
N5 C34 H34 109.6 . . ?
N5 C34 C35 117.1(3) . . ?
N5 C34 C38 115.1(3) . . ?
C35 C34 H34 109.6 . . ?
C35 C34 C38 94.9(3) . . ?
C38 C34 H34 109.6 . . ?
Co1 C35 H35 110.2 . . ?
C34 C35 Co1 89.7(2) . . ?
C34 C35 H35 124.6 . . ?
C36 C35 Co1 67.2(2) . . ?
C36 C35 C34 110.9(3) . . ?
C36 C35 H35 124.6 . . ?
Co1 C36 H36 124.8 . . ?
C35 C36 Co1 71.5(2) . . ?
C35 C36 H36 126.8 . . ?
C35 C36 C37 106.4(3) . . ?
C37 C36 Co1 68.5(2) . . ?
C37 C36 H36 126.8 . . ?
Co1 C37 H37 124.9 . . ?
C36 C37 Co1 69.3(2) . . ?
C36 C37 H37 126.4 . . ?
C38 C37 Co1 71.1(2) . . ?
C38 C37 C36 107.2(3) . . ?
C38 C37 H37 126.4 . . ?
Co1 C38 H38 109.5 . . ?
C34 C38 Co1 90.1(2) . . ?
C34 C38 H38 125.0 . . ?
C37 C38 Co1 67.3(2) . . ?
C37 C38 C34 110.0(3) . . ?
C37 C38 H38 125.0 . . ?
Co1 C39 H39 125.9 . . ?
C40 C39 Co1 69.8(5) . . ?
C40 C39 H39 126.5 . . ?
C43 C39 Co1 69.4(4) . . ?
C43 C39 H39 126.5 . . ?
C43 C39 C40 107.1(7) . . ?
Co1 C40 H40 124.8 . . ?
C39 C40 Co1 69.8(4) . . ?
C39 C40 H40 125.3 . . ?
C41 C40 Co1 71.6(5) . . ?
C41 C40 C39 109.3(8) . . ?
C41 C40 H40 125.3 . . ?
Co1 C41 H41 127.9 . . ?
C40 C41 Co1 68.8(5) . . ?
C40 C41 H41 126.4 . . ?
C40 C41 C42 107.1(8) . . ?
C42 C41 Co1 68.3(5) . . ?
C42 C41 H41 126.4 . . ?
Co1 C42 H42 124.5 . . ?
C41 C42 Co1 71.7(5) . . ?
C41 C42 H42 125.6 . . ?
C41 C42 C43 108.8(7) . . ?
C43 C42 Co1 69.8(4) . . ?
C43 C42 H42 125.6 . . ?
Co1 C43 H43 125.7 . . ?
C39 C43 Co1 70.0(4) . . ?
C39 C43 H43 126.2 . . ?
C42 C43 Co1 69.7(4) . . ?
C42 C43 C39 107.6(7) . . ?
C42 C43 H43 126.2 . . ?
N6 U2 N8 111.81(10) . . ?
N6 U2 N9 68.87(10) . . ?
N7 U2 N6 106.37(10) . . ?
N7 U2 N8 108.37(10) . . ?
N7 U2 N9 70.19(10) . . ?
N8 U2 N9 70.73(10) . . ?
N10 U2 N6 123.90(11) . . ?
N10 U2 N7 107.79(12) . . ?
N10 U2 N8 97.74(12) . . ?
N10 U2 N9 166.15(11) . . ?
C78 Co2 C82 110.93(16) . . ?
C78 Co2 C83 105.05(16) . . ?
C78 Co2 C84 130.88(16) . . ?
C78 Co2 C85 143.58(16) . . ?
C78 Co2 C86 171.01(16) . . ?
C79 Co2 C78 41.64(16) . . ?
C79 Co2 C81 69.56(15) . . ?
C79 Co2 C82 114.81(16) . . ?
C79 Co2 C83 137.00(16) . . ?
C79 Co2 C84 172.35(16) . . ?
C79 Co2 C85 119.63(16) . . ?
C79 Co2 C86 147.35(16) . . ?
C80 Co2 C78 69.45(16) . . ?
C80 Co2 C79 42.16(15) . . ?
C80 Co2 C81 41.48(15) . . ?
C80 Co2 C82 146.32(16) . . ?
C80 Co2 C83 171.71(16) . . ?
C80 Co2 C84 139.14(16) . . ?
C80 Co2 C85 120.53(16) . . ?
C80 Co2 C86 117.37(16) . . ?
C81 Co2 C78 67.21(15) . . ?
C81 Co2 C82 171.76(16) . . ?
C81 Co2 C83 131.13(16) . . ?
C81 Co2 C84 107.09(15) . . ?
C81 Co2 C85 145.24(15) . . ?
C81 Co2 C86 113.40(16) . . ?
C82 Co2 C84 67.65(16) . . ?
C82 Co2 C85 39.84(15) . . ?
C82 Co2 C86 67.09(17) . . ?
C83 Co2 C82 40.84(15) . . ?
C83 Co2 C84 40.10(15) . . ?
C83 Co2 C85 67.64(16) . . ?
C83 Co2 C86 67.47(16) . . ?
C84 Co2 C85 67.18(16) . . ?
C84 Co2 C86 40.13(15) . . ?
C86 Co2 C85 39.65(15) . . ?
N6 Si4 C44 106.06(15) . . ?
N6 Si4 C47 113.86(16) . . ?
N6 Si4 C50 109.69(16) . . ?
C44 Si4 C47 107.83(17) . . ?
C44 Si4 C50 113.78(17) . . ?
C47 Si4 C50 105.78(16) . . ?
N7 Si5 C55 106.60(16) . . ?
N7 Si5 C58 113.70(16) . . ?
N7 Si5 C61 109.09(16) . . ?
C55 Si5 C58 106.70(17) . . ?
C55 Si5 C61 114.41(17) . . ?
C58 Si5 C61 106.52(17) . . ?
N8 Si6 C66 110.84(16) . . ?
N8 Si6 C69 110.43(16) . . ?
N8 Si6 C72 113.54(16) . . ?
C66 Si6 C72 108.27(18) . . ?
C69 Si6 C66 107.59(18) . . ?
C69 Si6 C72 105.89(17) . . ?
Si4 N6 U2 126.66(16) . . ?
C53 N6 U2 119.7(2) . . ?
C53 N6 Si4 113.5(2) . . ?
Si5 N7 U2 129.33(16) . . ?
C64 N7 U2 115.5(2) . . ?
C64 N7 Si5 114.9(2) . . ?
Si6 N8 U2 133.94(16) . . ?
C75 N8 U2 113.1(2) . . ?
C75 N8 Si6 112.8(2) . . ?
C54 N9 U2 109.4(2) . . ?
C65 N9 U2 108.0(2) . . ?
C65 N9 C54 110.7(3) . . ?
C76 N9 U2 107.6(2) . . ?
C76 N9 C54 109.9(3) . . ?
C76 N9 C65 111.2(3) . . ?
C77 N10 U2 173.5(2) . . ?
Si4 C44 H44 106.2 . . ?
C45 C44 Si4 113.3(3) . . ?
C45 C44 H44 106.2 . . ?
C45 C44 C46 109.0(3) . . ?
C46 C44 Si4 115.3(3) . . ?
C46 C44 H44 106.2 . . ?
C44 C45 H45A 109.5 . . ?
C44 C45 H45B 109.5 . . ?
C44 C45 H45C 109.5 . . ?
H45A C45 H45B 109.5 . . ?
H45A C45 H45C 109.5 . . ?
H45B C45 H45C 109.5 . . ?
C44 C46 H46A 109.5 . . ?
C44 C46 H46B 109.5 . . ?
C44 C46 H46C 109.5 . . ?
H46A C46 H46B 109.5 . . ?
H46A C46 H46C 109.5 . . ?
H46B C46 H46C 109.5 . . ?
Si4 C47 H47 106.1 . . ?
C48 C47 Si4 112.6(3) . . ?
C48 C47 H47 106.1 . . ?
C49 C47 Si4 116.4(3) . . ?
C49 C47 H47 106.1 . . ?
C49 C47 C48 108.9(3) . . ?
C47 C48 H48A 109.5 . . ?
C47 C48 H48B 109.5 . . ?
C47 C48 H48C 109.5 . . ?
H48A C48 H48B 109.5 . . ?
H48A C48 H48C 109.5 . . ?
H48B C48 H48C 109.5 . . ?
C47 C49 H49A 109.5 . . ?
C47 C49 H49B 109.5 . . ?
C47 C49 H49C 109.5 . . ?
H49A C49 H49B 109.5 . . ?
H49A C49 H49C 109.5 . . ?
H49B C49 H49C 109.5 . . ?
Si4 C50 H50 105.5 . . ?
C51 C50 Si4 114.7(2) . . ?
C51 C50 H50 105.5 . . ?
C51 C50 C52 110.7(3) . . ?
C52 C50 Si4 113.9(3) . . ?
C52 C50 H50 105.5 . . ?
C50 C51 H51A 109.5 . . ?
C50 C51 H51B 109.5 . . ?
C50 C51 H51C 109.5 . . ?
H51A C51 H51B 109.5 . . ?
H51A C51 H51C 109.5 . . ?
H51B C51 H51C 109.5 . . ?
C50 C52 H52A 109.5 . . ?
C50 C52 H52B 109.5 . . ?
C50 C52 H52C 109.5 . . ?
H52A C52 H52B 109.5 . . ?
H52A C52 H52C 109.5 . . ?
H52B C52 H52C 109.5 . . ?
N6 C53 H53A 109.7 . . ?
N6 C53 H53B 109.7 . . ?
N6 C53 C54 109.8(3) . . ?
H53A C53 H53B 108.2 . . ?
C54 C53 H53A 109.7 . . ?
C54 C53 H53B 109.7 . . ?
N9 C54 C53 109.7(3) . . ?
N9 C54 H54A 109.7 . . ?
N9 C54 H54B 109.7 . . ?
C53 C54 H54A 109.7 . . ?
C53 C54 H54B 109.7 . . ?
H54A C54 H54B 108.2 . . ?
Si5 C55 H55 105.6 . . ?
C56 C55 Si5 115.3(3) . . ?
C56 C55 H55 105.6 . . ?
C57 C55 Si5 114.6(3) . . ?
C57 C55 H55 105.6 . . ?
C57 C55 C56 109.2(3) . . ?
C55 C56 H56A 109.5 . . ?
C55 C56 H56B 109.5 . . ?
C55 C56 H56C 109.5 . . ?
H56A C56 H56B 109.5 . . ?
H56A C56 H56C 109.5 . . ?
H56B C56 H56C 109.5 . . ?
C55 C57 H57A 109.5 . . ?
C55 C57 H57B 109.5 . . ?
C55 C57 H57C 109.5 . . ?
H57A C57 H57B 109.5 . . ?
H57A C57 H57C 109.5 . . ?
H57B C57 H57C 109.5 . . ?
Si5 C58 H58 106.3 . . ?
C59 C58 Si5 112.1(3) . . ?
C59 C58 H58 106.3 . . ?
C59 C58 C60 110.1(3) . . ?
C60 C58 Si5 115.0(3) . . ?
C60 C58 H58 106.3 . . ?
C58 C59 H59A 109.5 . . ?
C58 C59 H59B 109.5 . . ?
C58 C59 H59C 109.5 . . ?
H59A C59 H59B 109.5 . . ?
H59A C59 H59C 109.5 . . ?
H59B C59 H59C 109.5 . . ?
C58 C60 H60A 109.5 . . ?
C58 C60 H60B 109.5 . . ?
C58 C60 H60C 109.5 . . ?
H60A C60 H60B 109.5 . . ?
H60A C60 H60C 109.5 . . ?
H60B C60 H60C 109.5 . . ?
Si5 C61 H61 105.9 . . ?
C62 C61 Si5 114.4(3) . . ?
C62 C61 H61 105.9 . . ?
C62 C61 C63 109.5(3) . . ?
C63 C61 Si5 114.5(3) . . ?
C63 C61 H61 105.9 . . ?
C61 C62 H62A 109.5 . . ?
C61 C62 H62B 109.5 . . ?
C61 C62 H62C 109.5 . . ?
H62A C62 H62B 109.5 . . ?
H62A C62 H62C 109.5 . . ?
H62B C62 H62C 109.5 . . ?
C61 C63 H63A 109.5 . . ?
C61 C63 H63B 109.5 . . ?
C61 C63 H63C 109.5 . . ?
H63A C63 H63B 109.5 . . ?
H63A C63 H63C 109.5 . . ?
H63B C63 H63C 109.5 . . ?
N7 C64 H64A 109.7 . . ?
N7 C64 H64B 109.7 . . ?
N7 C64 C65 109.7(3) . . ?
H64A C64 H64B 108.2 . . ?
C65 C64 H64A 109.7 . . ?
C65 C64 H64B 109.7 . . ?
N9 C65 C64 108.8(3) . . ?
N9 C65 H65A 109.9 . . ?
N9 C65 H65B 109.9 . . ?
C64 C65 H65A 109.9 . . ?
C64 C65 H65B 109.9 . . ?
H65A C65 H65B 108.3 . . ?
Si6 C66 H66 107.3 . . ?
C67 C66 Si6 112.4(3) . . ?
C67 C66 H66 107.3 . . ?
C68 C66 Si6 112.9(3) . . ?
C68 C66 H66 107.3 . . ?
C68 C66 C67 109.2(3) . . ?
C66 C67 H67A 109.5 . . ?
C66 C67 H67B 109.5 . . ?
C66 C67 H67C 109.5 . . ?
H67A C67 H67B 109.5 . . ?
H67A C67 H67C 109.5 . . ?
H67B C67 H67C 109.5 . . ?
C66 C68 H68A 109.5 . . ?
C66 C68 H68B 109.5 . . ?
C66 C68 H68C 109.5 . . ?
H68A C68 H68B 109.5 . . ?
H68A C68 H68C 109.5 . . ?
H68B C68 H68C 109.5 . . ?
Si6 C69 H69 106.5 . . ?
C70 C69 Si6 113.5(3) . . ?
C70 C69 H69 106.5 . . ?
C71 C69 Si6 113.4(3) . . ?
C71 C69 H69 106.5 . . ?
C71 C69 C70 109.8(3) . . ?
C69 C70 H70A 109.5 . . ?
C69 C70 H70B 109.5 . . ?
C69 C70 H70C 109.5 . . ?
H70A C70 H70B 109.5 . . ?
H70A C70 H70C 109.5 . . ?
H70B C70 H70C 109.5 . . ?
C69 C71 H71A 109.5 . . ?
C69 C71 H71B 109.5 . . ?
C69 C71 H71C 109.5 . . ?
H71A C71 H71B 109.5 . . ?
H71A C71 H71C 109.5 . . ?
H71B C71 H71C 109.5 . . ?
Si6 C72 H72 104.3 . . ?
C73 C72 Si6 117.2(3) . . ?
C73 C72 H72 104.3 . . ?
C74 C72 Si6 115.9(3) . . ?
C74 C72 H72 104.3 . . ?
C74 C72 C73 109.2(3) . . ?
C72 C73 H73A 109.5 . . ?
C72 C73 H73B 109.5 . . ?
C72 C73 H73C 109.5 . . ?
H73A C73 H73B 109.5 . . ?
H73A C73 H73C 109.5 . . ?
H73B C73 H73C 109.5 . . ?
C72 C74 H74A 109.5 . . ?
C72 C74 H74B 109.5 . . ?
C72 C74 H74C 109.5 . . ?
H74A C74 H74B 109.5 . . ?
H74A C74 H74C 109.5 . . ?
H74B C74 H74C 109.5 . . ?
N8 C75 H75A 109.6 . . ?
N8 C75 H75B 109.6 . . ?
N8 C75 C76 110.4(3) . . ?
H75A C75 H75B 108.1 . . ?
C76 C75 H75A 109.6 . . ?
C76 C75 H75B 109.6 . . ?
N9 C76 C75 109.5(3) . . ?
N9 C76 H76A 109.8 . . ?
N9 C76 H76B 109.8 . . ?
C75 C76 H76A 109.8 . . ?
C75 C76 H76B 109.8 . . ?
H76A C76 H76B 108.2 . . ?
N10 C77 H77 109.7 . . ?
N10 C77 C78 115.8(3) . . ?
N10 C77 C81 116.6(3) . . ?
C78 C77 H77 109.7 . . ?
C78 C77 C81 94.6(3) . . ?
C81 C77 H77 109.7 . . ?
Co2 C78 H78 123.6 . . ?
C77 C78 Co2 90.2(2) . . ?
C77 C78 H78 123.6 . . ?
C79 C78 Co2 67.1(2) . . ?
C79 C78 C77 110.3(3) . . ?
C79 C78 H78 123.6 . . ?
Co2 C79 H79 126.7 . . ?
C78 C79 Co2 71.2(2) . . ?
C78 C79 H79 126.7 . . ?
C80 C79 Co2 68.8(2) . . ?
C80 C79 C78 106.6(3) . . ?
C80 C79 H79 126.7 . . ?
Co2 C80 H80 126.4 . . ?
C79 C80 Co2 69.0(2) . . ?
C79 C80 H80 126.4 . . ?
C81 C80 Co2 71.2(2) . . ?
C81 C80 C79 107.2(3) . . ?
C81 C80 H80 126.4 . . ?
Co2 C81 H81 123.6 . . ?
C77 C81 Co2 90.4(2) . . ?
C77 C81 H81 123.6 . . ?
C80 C81 Co2 67.3(2) . . ?
C80 C81 C77 110.3(3) . . ?
C80 C81 H81 123.6 . . ?
Co2 C82 H82 124.6 . . ?
C83 C82 Co2 69.3(2) . . ?
C83 C82 H82 125.8 . . ?
C85 C82 Co2 71.9(2) . . ?
C85 C82 H82 125.8 . . ?
C85 C82 C83 108.4(4) . . ?
Co2 C83 H83 125.0 . . ?
C82 C83 Co2 69.9(2) . . ?
C82 C83 H83 126.2 . . ?
C84 C83 Co2 70.5(2) . . ?
C84 C83 C82 107.6(4) . . ?
C84 C83 H83 126.2 . . ?
Co2 C84 H84 125.8 . . ?
C83 C84 Co2 69.4(2) . . ?
C83 C84 H84 125.9 . . ?
C83 C84 C86 108.1(4) . . ?
C86 C84 Co2 70.5(2) . . ?
C86 C84 H84 125.9 . . ?
Co2 C85 H85 127.7 . . ?
C82 C85 Co2 68.3(2) . . ?
C82 C85 H85 126.4 . . ?
C82 C85 C86 107.3(4) . . ?
C86 C85 Co2 69.2(2) . . ?
C86 C85 H85 126.4 . . ?
Co2 C86 H86 125.4 . . ?
C84 C86 Co2 69.4(2) . . ?
C84 C86 H86 125.7 . . ?
C85 C86 Co2 71.1(2) . . ?
C85 C86 C84 108.6(4) . . ?
C85 C86 H86 125.7 . . ?
Co1 C39A H39A 124.9 . . ?
C40A C39A Co1 69.9(10) . . ?
C40A C39A H39A 127.4 . . ?
C40A C39A C43A 105.2(14) . . ?
C43A C39A Co1 69.4(9) . . ?
C43A C39A H39A 127.4 . . ?
Co1 C40A H40A 123.7 . . ?
C39A C40A Co1 69.3(10) . . ?
C39A C40A H40A 125.6 . . ?
C41A C40A Co1 73.0(11) . . ?
C41A C40A C39A 108.7(16) . . ?
C41A C40A H40A 125.6 . . ?
Co1 C41A H41A 128.3 . . ?
C40A C41A Co1 67.5(11) . . ?
C40A C41A H41A 125.2 . . ?
C40A C41A C42A 109.7(17) . . ?
C42A C41A Co1 70.6(10) . . ?
C42A C41A H41A 125.2 . . ?
Co1 C42A H42A 127.0 . . ?
C41A C42A Co1 70.2(11) . . ?
C41A C42A H42A 127.5 . . ?
C43A C42A Co1 66.8(9) . . ?
C43A C42A C41A 105.0(16) . . ?
C43A C42A H42A 127.5 . . ?
Co1 C43A H43A 124.1 . . ?
C39A C43A Co1 69.6(9) . . ?
C39A C43A H43A 124.3 . . ?
C42A C43A Co1 73.5(10) . . ?
C42A C43A C39A 111.3(14) . . ?
C42A C43A H43A 124.3 . . ?

loop_
_geom_bond_atom_site_label_1
_geom_bond_atom_site_label_2
_geom_bond_distance
_geom_bond_site_symmetry_2
_geom_bond_publ_flag
U1 N1 2.267(3) . ?
U1 N2 2.277(3) . ?
U1 N3 2.274(3) . ?
U1 N4 2.650(3) . ?
U1 N5 1.925(3) . ?
Co1 C35 2.033(4) . ?
Co1 C36 1.977(4) . ?
Co1 C37 1.966(4) . ?
Co1 C38 2.016(4) . ?
Co1 C39 2.054(8) . ?
Co1 C40 2.054(8) . ?
Co1 C41 2.089(9) . ?
Co1 C42 2.045(8) . ?
Co1 C43 2.046(7) . ?
Co1 C39A 2.023(17) . ?
Co1 C40A 2.031(18) . ?
Co1 C43A 2.019(16) . ?
Si1 N1 1.739(3) . ?
Si1 C1 1.887(4) . ?
Si1 C4 1.873(4) . ?
Si1 C7 1.904(4) . ?
Si2 N2 1.733(3) . ?
Si2 C12 1.901(4) . ?
Si2 C15 1.896(4) . ?
Si2 C18 1.907(4) . ?
Si3 N3 1.739(3) . ?
Si3 C23 1.889(4) . ?
Si3 C26 1.907(4) . ?
Si3 C29 1.908(4) . ?
N1 C10 1.478(5) . ?
N2 C21 1.482(5) . ?
N3 C32 1.482(5) . ?
N4 C11 1.477(5) . ?
N4 C22 1.482(5) . ?
N4 C33 1.488(4) . ?
N5 C34 1.475(5) . ?
C1 H1 1.0000 . ?
C1 C2 1.529(6) . ?
C1 C3 1.526(5) . ?
C2 H2A 0.9800 . ?
C2 H2B 0.9800 . ?
C2 H2C 0.9800 . ?
C3 H3A 0.9800 . ?
C3 H3B 0.9800 . ?
C3 H3C 0.9800 . ?
C4 H4 1.0000 . ?
C4 C5 1.542(5) . ?
C4 C6 1.536(5) . ?
C5 H5A 0.9800 . ?
C5 H5B 0.9800 . ?
C5 H5C 0.9800 . ?
C6 H6A 0.9800 . ?
C6 H6B 0.9800 . ?
C6 H6C 0.9800 . ?
C7 H7 1.0000 . ?
C7 C8 1.528(5) . ?
C7 C9 1.531(5) . ?
C8 H8A 0.9800 . ?
C8 H8B 0.9800 . ?
C8 H8C 0.9800 . ?
C9 H9A 0.9800 . ?
C9 H9B 0.9800 . ?
C9 H9C 0.9800 . ?
C10 H10A 0.9900 . ?
C10 H10B 0.9900 . ?
C10 C11 1.503(5) . ?
C11 H11A 0.9900 . ?
C11 H11B 0.9900 . ?
C12 H12 1.0000 . ?
C12 C13 1.526(5) . ?
C12 C14 1.532(6) . ?
C13 H13A 0.9800 . ?
C13 H13B 0.9800 . ?
C13 H13C 0.9800 . ?
C14 H14A 0.9800 . ?
C14 H14B 0.9800 . ?
C14 H14C 0.9800 . ?
C15 H15 1.0000 . ?
C15 C16 1.538(5) . ?
C15 C17 1.528(5) . ?
C16 H16A 0.9800 . ?
C16 H16B 0.9800 . ?
C16 H16C 0.9800 . ?
C17 H17A 0.9800 . ?
C17 H17B 0.9800 . ?
C17 H17C 0.9800 . ?
C18 H18 1.0000 . ?
C18 C19 1.542(5) . ?
C18 C20 1.531(5) . ?
C19 H19A 0.9800 . ?
C19 H19B 0.9800 . ?
C19 H19C 0.9800 . ?
C20 H20A 0.9800 . ?
C20 H20B 0.9800 . ?
C20 H20C 0.9800 . ?
C21 H21A 0.9900 . ?
C21 H21B 0.9900 . ?
C21 C22 1.503(5) . ?
C22 H22A 0.9900 . ?
C22 H22B 0.9900 . ?
C23 H23 1.0000 . ?
C23 C24 1.533(6) . ?
C23 C25 1.534(5) . ?
C24 H24A 0.9800 . ?
C24 H24B 0.9800 . ?
C24 H24C 0.9800 . ?
C25 H25A 0.9800 . ?
C25 H25B 0.9800 . ?
C25 H25C 0.9800 . ?
C26 H26 1.0000 . ?
C26 C27 1.527(6) . ?
C26 C28 1.531(6) . ?
C27 H27A 0.9800 . ?
C27 H27B 0.9800 . ?
C27 H27C 0.9800 . ?
C28 H28A 0.9800 . ?
C28 H28B 0.9800 . ?
C28 H28C 0.9800 . ?
C29 H29 1.0000 . ?
C29 C30 1.529(6) . ?
C29 C31 1.534(6) . ?
C30 H30A 0.9800 . ?
C30 H30B 0.9800 . ?
C30 H30C 0.9800 . ?
C31 H31A 0.9800 . ?
C31 H31B 0.9800 . ?
C31 H31C 0.9800 . ?
C32 H32A 0.9900 . ?
C32 H32B 0.9900 . ?
C32 C33 1.511(5) . ?
C33 H33A 0.9900 . ?
C33 H33B 0.9900 . ?
C34 H34 1.0000 . ?
C34 C35 1.516(5) . ?
C34 C38 1.525(5) . ?
C35 H35 0.9500 . ?
C35 C36 1.414(5) . ?
C36 H36 0.9500 . ?
C36 C37 1.422(5) . ?
C37 H37 0.9500 . ?
C37 C38 1.414(6) . ?
C38 H38 0.9500 . ?
C39 H39 0.9500 . ?
C39 C40 1.416(8) . ?
C39 C43 1.423(9) . ?
C40 H40 0.9500 . ?
C40 C41 1.404(8) . ?
C41 H41 0.9500 . ?
C41 C42 1.413(9) . ?
C42 H42 0.9500 . ?
C42 C43 1.414(8) . ?
C43 H43 0.9500 . ?
U2 N6 2.284(3) . ?
U2 N7 2.264(3) . ?
U2 N8 2.294(3) . ?
U2 N9 2.642(3) . ?
U2 N10 1.939(3) . ?
Co2 C78 2.026(4) . ?
Co2 C79 1.972(4) . ?
Co2 C80 1.969(4) . ?
Co2 C81 2.021(4) . ?
Co2 C82 2.043(4) . ?
Co2 C83 2.036(4) . ?
Co2 C84 2.051(4) . ?
Co2 C85 2.091(4) . ?
Co2 C86 2.066(4) . ?
Si4 N6 1.741(3) . ?
Si4 C44 1.893(4) . ?
Si4 C47 1.897(4) . ?
Si4 C50 1.899(4) . ?
Si5 N7 1.736(3) . ?
Si5 C55 1.883(4) . ?
Si5 C58 1.897(4) . ?
Si5 C61 1.900(4) . ?
Si6 N8 1.737(3) . ?
Si6 C66 1.901(4) . ?
Si6 C69 1.887(4) . ?
Si6 C72 1.918(4) . ?
N6 C53 1.479(5) . ?
N7 C64 1.489(5) . ?
N8 C75 1.484(5) . ?
N9 C54 1.492(4) . ?
N9 C65 1.485(4) . ?
N9 C76 1.477(4) . ?
N10 C77 1.460(5) . ?
C44 H44 1.0000 . ?
C44 C45 1.534(5) . ?
C44 C46 1.538(5) . ?
C45 H45A 0.9800 . ?
C45 H45B 0.9800 . ?
C45 H45C 0.9800 . ?
C46 H46A 0.9800 . ?
C46 H46B 0.9800 . ?
C46 H46C 0.9800 . ?
C47 H47 1.0000 . ?
C47 C48 1.532(5) . ?
C47 C49 1.528(5) . ?
C48 H48A 0.9800 . ?
C48 H48B 0.9800 . ?
C48 H48C 0.9800 . ?
C49 H49A 0.9800 . ?
C49 H49B 0.9800 . ?
C49 H49C 0.9800 . ?
C50 H50 1.0000 . ?
C50 C51 1.533(5) . ?
C50 C52 1.536(5) . ?
C51 H51A 0.9800 . ?
C51 H51B 0.9800 . ?
C51 H51C 0.9800 . ?
C52 H52A 0.9800 . ?
C52 H52B 0.9800 . ?
C52 H52C 0.9800 . ?
C53 H53A 0.9900 . ?
C53 H53B 0.9900 . ?
C53 C54 1.507(5) . ?
C54 H54A 0.9900 . ?
C54 H54B 0.9900 . ?
C55 H55 1.0000 . ?
C55 C56 1.537(5) . ?
C55 C57 1.535(5) . ?
C56 H56A 0.9800 . ?
C56 H56B 0.9800 . ?
C56 H56C 0.9800 . ?
C57 H57A 0.9800 . ?
C57 H57B 0.9800 . ?
C57 H57C 0.9800 . ?
C58 H58 1.0000 . ?
C58 C59 1.524(6) . ?
C58 C60 1.536(6) . ?
C59 H59A 0.9800 . ?
C59 H59B 0.9800 . ?
C59 H59C 0.9800 . ?
C60 H60A 0.9800 . ?
C60 H60B 0.9800 . ?
C60 H60C 0.9800 . ?
C61 H61 1.0000 . ?
C61 C62 1.531(5) . ?
C61 C63 1.534(5) . ?
C62 H62A 0.9800 . ?
C62 H62B 0.9800 . ?
C62 H62C 0.9800 . ?
C63 H63A 0.9800 . ?
C63 H63B 0.9800 . ?
C63 H63C 0.9800 . ?
C64 H64A 0.9900 . ?
C64 H64B 0.9900 . ?
C64 C65 1.509(5) . ?
C65 H65A 0.9900 . ?
C65 H65B 0.9900 . ?
C66 H66 1.0000 . ?
C66 C67 1.534(6) . ?
C66 C68 1.530(6) . ?
C67 H67A 0.9800 . ?
C67 H67B 0.9800 . ?
C67 H67C 0.9800 . ?
C68 H68A 0.9800 . ?
C68 H68B 0.9800 . ?
C68 H68C 0.9800 . ?
C69 H69 1.0000 . ?
C69 C70 1.536(5) . ?
C69 C71 1.524(6) . ?
C70 H70A 0.9800 . ?
C70 H70B 0.9800 . ?
C70 H70C 0.9800 . ?
C71 H71A 0.9800 . ?
C71 H71B 0.9800 . ?
C71 H71C 0.9800 . ?
C72 H72 1.0000 . ?
C72 C73 1.539(5) . ?
C72 C74 1.531(6) . ?
C73 H73A 0.9800 . ?
C73 H73B 0.9800 . ?
C73 H73C 0.9800 . ?
C74 H74A 0.9800 . ?
C74 H74B 0.9800 . ?
C74 H74C 0.9800 . ?
C75 H75A 0.9900 . ?
C75 H75B 0.9900 . ?
C75 C76 1.508(5) . ?
C76 H76A 0.9900 . ?
C76 H76B 0.9900 . ?
C77 H77 1.0000 . ?
C77 C78 1.523(5) . ?
C77 C81 1.524(5) . ?
C78 H78 1.0000 . ?
C78 C79 1.422(6) . ?
C79 H79 1.0000 . ?
C79 C80 1.417(5) . ?
C80 H80 1.0000 . ?
C80 C81 1.414(5) . ?
C81 H81 1.0000 . ?
C82 H82 0.9500 . ?
C82 C83 1.423(5) . ?
C82 C85 1.409(5) . ?
C83 H83 0.9500 . ?
C83 C84 1.401(5) . ?
C84 H84 0.9500 . ?
C84 C86 1.413(5) . ?
C85 H85 0.9500 . ?
C85 C86 1.410(6) . ?
C86 H86 0.9500 . ?
C39A H39A 0.9500 . ?
C39A C40A 1.412(12) . ?
C39A C43A 1.415(12) . ?
C40A H40A 0.9500 . ?
C40A C41A 1.397(12) . ?
C41A H41A 0.9500 . ?
C41A C42A 1.411(12) . ?
C42A H42A 0.9500 . ?
C42A C43A 1.403(12) . ?
C43A H43A 0.9500 . ?

loop_
_geom_torsion_atom_site_label_1
_geom_torsion_atom_site_label_2
_geom_torsion_atom_site_label_3
_geom_torsion_atom_site_label_4
_geom_torsion
_geom_torsion_site_symmetry_1
_geom_torsion_site_symmetry_2
_geom_torsion_site_symmetry_3
_geom_torsion_site_symmetry_4
_geom_torsion_publ_flag
U1 N1 C10 C11 -53.4(4) . . . . ?
U1 N2 C21 C22 -58.8(3) . . . . ?
U1 N3 C32 C33 -61.4(3) . . . . ?
U1 N4 C11 C10 -32.8(3) . . . . ?
U1 N4 C22 C21 -29.4(3) . . . . ?
U1 N4 C33 C32 -31.2(3) . . . . ?
Co1 C35 C36 C37 -59.9(2) . . . . ?
Co1 C36 C37 C38 -61.3(3) . . . . ?
Co1 C37 C38 C34 -81.4(3) . . . . ?
Co1 C39 C40 C41 60.9(6) . . . . ?
Co1 C39 C43 C42 -59.9(5) . . . . ?
Co1 C40 C41 C42 57.7(6) . . . . ?
Co1 C41 C42 C43 60.2(5) . . . . ?
Co1 C42 C43 C39 60.0(5) . . . . ?
Co1 C39A C40A C41A 62.7(13) . . . . ?
Co1 C39A C43A C42A -61.9(12) . . . . ?
Co1 C40A C41A C42A 58.0(14) . . . . ?
Co1 C41A C42A C43A 58.0(11) . . . . ?
Co1 C42A C43A C39A 59.7(12) . . . . ?
Si1 N1 C10 C11 130.4(3) . . . . ?
Si2 N2 C21 C22 120.9(3) . . . . ?
Si3 N3 C32 C33 117.3(3) . . . . ?
N1 Si1 C1 C2 59.3(3) . . . . ?
N1 Si1 C1 C3 -64.7(3) . . . . ?
N1 Si1 C4 C5 59.9(3) . . . . ?
N1 Si1 C4 C6 -172.1(3) . . . . ?
N1 C10 C11 N4 55.7(4) . . . . ?
N2 Si2 C15 C16 174.4(3) . . . . ?
N2 Si2 C15 C17 44.6(3) . . . . ?
N2 C21 C22 N4 57.4(4) . . . . ?
N3 Si3 C23 C24 57.9(3) . . . . ?
N3 Si3 C23 C25 -174.5(3) . . . . ?
N3 C32 C33 N4 61.3(4) . . . . ?
N5 C34 C35 Co1 156.6(3) . . . . ?
N5 C34 C35 C36 91.2(4) . . . . ?
N5 C34 C38 Co1 -158.4(3) . . . . ?
N5 C34 C38 C37 -92.6(4) . . . . ?
C1 Si1 N1 U1 -96.5(2) . . . . ?
C1 Si1 N1 C10 79.4(3) . . . . ?
C1 Si1 C4 C5 178.6(3) . . . . ?
C1 Si1 C4 C6 -53.4(3) . . . . ?
C4 Si1 N1 U1 20.0(2) . . . . ?
C4 Si1 N1 C10 -164.2(3) . . . . ?
C4 Si1 C1 C2 -56.8(3) . . . . ?
C4 Si1 C1 C3 179.2(3) . . . . ?
C7 Si1 N1 U1 145.49(18) . . . . ?
C7 Si1 N1 C10 -38.6(3) . . . . ?
C7 Si1 C1 C2 179.7(3) . . . . ?
C7 Si1 C1 C3 55.7(3) . . . . ?
C7 Si1 C4 C5 -63.1(3) . . . . ?
C7 Si1 C4 C6 64.9(3) . . . . ?
C11 N4 C22 C21 -148.4(3) . . . . ?
C11 N4 C33 C32 86.6(4) . . . . ?
C12 Si2 N2 U1 106.3(2) . . . . ?
C12 Si2 N2 C21 -73.4(3) . . . . ?
C12 Si2 C15 C16 -61.6(3) . . . . ?
C12 Si2 C15 C17 168.5(3) . . . . ?
C15 Si2 N2 U1 -136.0(2) . . . . ?
C15 Si2 N2 C21 44.3(3) . . . . ?
C18 Si2 N2 U1 -12.9(3) . . . . ?
C18 Si2 N2 C21 167.5(3) . . . . ?
C18 Si2 C15 C16 55.8(3) . . . . ?
C18 Si2 C15 C17 -74.0(3) . . . . ?
C22 N4 C11 C10 86.1(4) . . . . ?
C22 N4 C33 C32 -149.9(3) . . . . ?
C23 Si3 N3 U1 7.7(3) . . . . ?
C23 Si3 N3 C32 -170.7(3) . . . . ?
C26 Si3 N3 U1 -109.6(2) . . . . ?
C26 Si3 N3 C32 72.0(3) . . . . ?
C26 Si3 C23 C24 179.0(3) . . . . ?
C26 Si3 C23 C25 -53.4(3) . . . . ?
C29 Si3 N3 U1 132.1(2) . . . . ?
C29 Si3 N3 C32 -46.2(3) . . . . ?
C29 Si3 C23 C24 -63.8(3) . . . . ?
C29 Si3 C23 C25 63.7(4) . . . . ?
C33 N4 C11 C10 -149.7(3) . . . . ?
C33 N4 C22 C21 88.5(4) . . . . ?
C34 C35 C36 Co1 80.4(3) . . . . ?
C34 C35 C36 C37 20.6(4) . . . . ?
C35 C34 C38 Co1 -35.4(2) . . . . ?
C35 C34 C38 C37 30.4(4) . . . . ?
C35 C36 C37 Co1 61.9(3) . . . . ?
C35 C36 C37 C38 0.5(4) . . . . ?
C36 C37 C38 Co1 60.1(3) . . . . ?
C36 C37 C38 C34 -21.2(4) . . . . ?
C38 C34 C35 Co1 35.1(2) . . . . ?
C38 C34 C35 C36 -30.3(4) . . . . ?
C39 C40 C41 Co1 -59.9(6) . . . . ?
C39 C40 C41 C42 -2.1(10) . . . . ?
C40 C39 C43 Co1 60.0(5) . . . . ?
C40 C39 C43 C42 0.1(9) . . . . ?
C40 C41 C42 Co1 -58.1(6) . . . . ?
C40 C41 C42 C43 2.2(9) . . . . ?
C41 C42 C43 Co1 -61.4(6) . . . . ?
C41 C42 C43 C39 -1.4(9) . . . . ?
C43 C39 C40 Co1 -59.7(5) . . . . ?
C43 C39 C40 C41 1.2(9) . . . . ?
U2 N6 C53 C54 -46.7(4) . . . . ?
U2 N7 C64 C65 -54.0(3) . . . . ?
U2 N8 C75 C76 -55.4(3) . . . . ?
U2 N9 C54 C53 -35.6(3) . . . . ?
U2 N9 C65 C64 -34.9(3) . . . . ?
U2 N9 C76 C75 -33.9(3) . . . . ?
Co2 C78 C79 C80 60.0(2) . . . . ?
Co2 C79 C80 C81 61.4(3) . . . . ?
Co2 C80 C81 C77 81.5(3) . . . . ?
Co2 C82 C83 C84 60.7(3) . . . . ?
Co2 C82 C85 C86 -58.4(3) . . . . ?
Co2 C83 C84 C86 60.1(3) . . . . ?
Co2 C84 C86 C85 60.6(3) . . . . ?
Co2 C85 C86 C84 -59.5(3) . . . . ?
Si4 N6 C53 C54 129.9(3) . . . . ?
Si5 N7 C64 C65 120.9(3) . . . . ?
Si6 N8 C75 C76 128.4(3) . . . . ?
N6 Si4 C44 C45 73.1(3) . . . . ?
N6 Si4 C44 C46 -160.5(3) . . . . ?
N6 Si4 C47 C48 53.5(3) . . . . ?
N6 Si4 C47 C49 -73.3(3) . . . . ?
N6 Si4 C50 C51 -50.6(3) . . . . ?
N6 Si4 C50 C52 -179.7(3) . . . . ?
N6 C53 C54 N9 52.8(4) . . . . ?
N7 Si5 C55 C56 -170.3(3) . . . . ?
N7 Si5 C55 C57 61.6(3) . . . . ?
N7 Si5 C58 C59 62.2(3) . . . . ?
N7 Si5 C58 C60 -64.5(3) . . . . ?
N7 Si5 C61 C62 171.0(3) . . . . ?
N7 Si5 C61 C63 -61.4(3) . . . . ?
N7 C64 C65 N9 58.1(4) . . . . ?
N8 Si6 C69 C70 -174.4(3) . . . . ?
N8 Si6 C69 C71 59.4(3) . . . . ?
N8 C75 C76 N9 59.6(4) . . . . ?
N10 C77 C78 Co2 -157.2(3) . . . . ?
N10 C77 C78 C79 -91.6(4) . . . . ?
N10 C77 C81 Co2 156.7(3) . . . . ?
N10 C77 C81 C80 90.9(4) . . . . ?
C44 Si4 N6 U2 -7.6(2) . . . . ?
C44 Si4 N6 C53 176.1(2) . . . . ?
C44 Si4 C47 C48 -63.9(3) . . . . ?
C44 Si4 C47 C49 169.3(3) . . . . ?
C44 Si4 C50 C51 68.0(3) . . . . ?
C44 Si4 C50 C52 -61.0(3) . . . . ?
C47 Si4 N6 U2 -126.06(19) . . . . ?
C47 Si4 N6 C53 57.6(3) . . . . ?
C47 Si4 C44 C45 -164.6(3) . . . . ?
C47 Si4 C44 C46 -38.1(3) . . . . ?
C47 Si4 C50 C51 -173.8(3) . . . . ?
C47 Si4 C50 C52 57.1(3) . . . . ?
C50 Si4 N6 U2 115.6(2) . . . . ?
C50 Si4 N6 C53 -60.7(3) . . . . ?
C50 Si4 C44 C45 -47.6(3) . . . . ?
C50 Si4 C44 C46 78.9(3) . . . . ?
C50 Si4 C47 C48 174.0(3) . . . . ?
C50 Si4 C47 C49 47.2(3) . . . . ?
C54 N9 C65 C64 -154.6(3) . . . . ?
C54 N9 C76 C75 85.1(3) . . . . ?
C55 Si5 N7 U2 -4.2(2) . . . . ?
C55 Si5 N7 C64 -178.3(2) . . . . ?
C55 Si5 C58 C59 -55.0(3) . . . . ?
C55 Si5 C58 C60 178.2(3) . . . . ?
C55 Si5 C61 C62 -69.8(3) . . . . ?
C55 Si5 C61 C63 57.8(3) . . . . ?
C58 Si5 N7 U2 -121.5(2) . . . . ?
C58 Si5 N7 C64 64.4(3) . . . . ?
C58 Si5 C55 C56 -48.4(3) . . . . ?
C58 Si5 C55 C57 -176.5(3) . . . . ?
C58 Si5 C61 C62 47.9(3) . . . . ?
C58 Si5 C61 C63 175.5(3) . . . . ?
C61 Si5 N7 U2 119.8(2) . . . . ?
C61 Si5 N7 C64 -54.3(3) . . . . ?
C61 Si5 C55 C56 69.1(3) . . . . ?
C61 Si5 C55 C57 -59.0(3) . . . . ?
C61 Si5 C58 C59 -177.6(3) . . . . ?
C61 Si5 C58 C60 55.6(3) . . . . ?
C65 N9 C54 C53 83.3(4) . . . . ?
C65 N9 C76 C75 -152.0(3) . . . . ?
C66 Si6 N8 U2 -96.3(2) . . . . ?
C66 Si6 N8 C75 78.9(3) . . . . ?
C66 Si6 C69 C70 -53.3(3) . . . . ?
C66 Si6 C69 C71 -179.5(3) . . . . ?
C69 Si6 N8 U2 22.8(3) . . . . ?
C69 Si6 N8 C75 -162.0(2) . . . . ?
C72 Si6 N8 U2 141.6(2) . . . . ?
C72 Si6 N8 C75 -43.2(3) . . . . ?
C72 Si6 C69 C70 62.3(3) . . . . ?
C72 Si6 C69 C71 -63.9(3) . . . . ?
C76 N9 C54 C53 -153.5(3) . . . . ?
C76 N9 C65 C64 82.9(3) . . . . ?
C77 C78 C79 Co2 -81.2(3) . . . . ?
C77 C78 C79 C80 -21.2(4) . . . . ?
C78 C77 C81 Co2 34.8(2) . . . . ?
C78 C77 C81 C80 -31.0(4) . . . . ?
C78 C79 C80 Co2 -61.6(3) . . . . ?
C78 C79 C80 C81 -0.2(4) . . . . ?
C79 C80 C81 Co2 -60.0(2) . . . . ?
C79 C80 C81 C77 21.5(4) . . . . ?
C81 C77 C78 Co2 -34.7(2) . . . . ?
C81 C77 C78 C79 30.9(4) . . . . ?
C82 C83 C84 Co2 -60.3(3) . . . . ?
C82 C83 C84 C86 -0.2(4) . . . . ?
C82 C85 C86 Co2 57.8(3) . . . . ?
C82 C85 C86 C84 -1.7(4) . . . . ?
C83 C82 C85 Co2 60.0(3) . . . . ?
C83 C82 C85 C86 1.6(4) . . . . ?
C83 C84 C86 Co2 -59.4(3) . . . . ?
C83 C84 C86 C85 1.2(4) . . . . ?
C85 C82 C83 Co2 -61.6(3) . . . . ?
C85 C82 C83 C84 -0.9(4) . . . . ?
C39A C40A C41A Co1 -60.4(12) . . . . ?
C39A C40A C41A C42A -2(2) . . . . ?
C40A C39A C43A Co1 61.2(12) . . . . ?
C40A C39A C43A C42A -1(2) . . . . ?
C40A C41A C42A Co1 -56.2(14) . . . . ?
C40A C41A C42A C43A 2(2) . . . . ?
C41A C42A C43A Co1 -60.3(13) . . . . ?
C41A C42A C43A C39A -1(2) . . . . ?
C43A C39A C40A Co1 -60.8(11) . . . . ?
C43A C39A C40A C41A 2(2) . . . . ?
